data_7104532
loop_
_publ_author_name
'Ishida, Yasuhiro'
'Iwasa, Eriko'
'Matsuoka, Yuki'
'Miyauchi, Hiroyuki'
'Saigo, Kazuhiko'

_publ_section_title
;
 An enantiopure cyclophane-type imidazole with no central but planar
 chirality.
;
_journal_issue 23
_journal_name_full 'Chemical communications (Cambridge, England)'
_journal_page_first 3401
_journal_page_last 3403
_journal_paper_doi 10.1039/b904059e
_journal_volume 34
_journal_year 2009
_chemical_absolute_configuration syn
_chemical_formula_moiety 'C14 H25 N2, C10 H15 O4 S'
_chemical_formula_sum 'C24 H40 N2 O4 S'
_chemical_formula_weight 452.64
_chemical_melting_point ?
_chemical_name_common
;(S)-2,5-dodecamethylene-1-methylimidazole_(+)-10-
camphorsulfonic acid
;
_chemical_name_systematic
;
(S)-2,5-dodecamethylene-1-methylimidazole_(+)-10-camphorsulfonic acid
;
_space_group_IT_number 5
_symmetry_cell_setting monoclinic
_symmetry_space_group_name_Hall 'C 2y'
_symmetry_space_group_name_H-M 'C 1 2 1'
_atom_sites_solution_hydrogens geom
_atom_sites_solution_primary direct
_atom_sites_solution_secondary difmap
_audit_creation_method SHELXL-97
_cell_angle_alpha 90
_cell_angle_beta 112.7064(18)
_cell_angle_gamma 90
_cell_formula_units_Z 16
_cell_length_a 23.772(3)
_cell_length_b 14.7346(13)
_cell_length_c 30.466(5)
_cell_measurement_reflns_used 8765
_cell_measurement_temperature 103(2)
_cell_measurement_theta_max 28.2812
_cell_measurement_theta_min 1.6650
_cell_volume 9844(2)
_computing_structure_refinement 'SHELXL-97 (Sheldrick, 1997)'
_computing_structure_solution 'SHELXS-97 (Sheldrick, 1990)'
_diffrn_ambient_temperature 103(2)
_diffrn_detector_area_resol_mean 14.7059
_diffrn_measured_fraction_theta_full 0.996
_diffrn_measured_fraction_theta_max 0.996
_diffrn_measurement_device_type 'RIGAKU/MSC Mercury CCD'
_diffrn_measurement_method 'phi and omega scans'
_diffrn_radiation_monochromator graphite
_diffrn_radiation_source 'fine-focus sealed tube'
_diffrn_radiation_type MoK\a
_diffrn_radiation_wavelength 0.71070
_diffrn_reflns_av_R_equivalents 0.0400
_diffrn_reflns_av_sigmaI/netI 0.0619
_diffrn_reflns_limit_h_max 28
_diffrn_reflns_limit_h_min -27
_diffrn_reflns_limit_k_max 17
_diffrn_reflns_limit_k_min -13
_diffrn_reflns_limit_l_max 28
_diffrn_reflns_limit_l_min -36
_diffrn_reflns_number 26938
_diffrn_reflns_theta_full 25.00
_diffrn_reflns_theta_max 25.00
_diffrn_reflns_theta_min 1.66
_exptl_absorpt_coefficient_mu 0.163
_exptl_absorpt_correction_T_max 0.9230
_exptl_absorpt_correction_T_min 0.8807
_exptl_absorpt_correction_type multi-scan
_exptl_crystal_colour colorless
_exptl_crystal_density_diffrn 1.222
_exptl_crystal_density_method 'not measured'
_exptl_crystal_description prism
_exptl_crystal_F_000 3936
_exptl_crystal_size_max 0.80
_exptl_crystal_size_mid 0.80
_exptl_crystal_size_min 0.50
_refine_diff_density_max 1.251
_refine_diff_density_min -0.393
_refine_diff_density_rms 0.058
_refine_ls_abs_structure_details 'Flack H D (1983), Acta Cryst. A39, 876-881'
_refine_ls_abs_structure_Flack 0.01(5)
_refine_ls_extinction_method none
_refine_ls_goodness_of_fit_ref 1.018
_refine_ls_hydrogen_treatment constr
_refine_ls_matrix_type full
_refine_ls_number_parameters 1129
_refine_ls_number_reflns 13396
_refine_ls_number_restraints 1
_refine_ls_restrained_S_all 1.018
_refine_ls_R_factor_all 0.0515
_refine_ls_R_factor_gt 0.0481
_refine_ls_shift/su_max 0.001
_refine_ls_shift/su_mean 0.000
_refine_ls_structure_factor_coef Fsqd
_refine_ls_weighting_details 'calc w=1/[\s^2^(Fo^2^)+(0.1000P)^2^+0.0000P] where P=(Fo^2^+2Fc^2^)/3'
_refine_ls_weighting_scheme calc
_refine_ls_wR_factor_gt 0.1331
_refine_ls_wR_factor_ref 0.1388
_reflns_number_gt 12410
_reflns_number_total 13396
_reflns_threshold_expression >2sigma(I)
_cod_data_source_file b904059e.txt
_cod_data_source_block crystalclear
_cod_depositor_comments
;
The following automatic conversions were performed:

'_chemical_melting_point' value 'not measured' was changed to '?' -
the value is undefined or not given.

Automatic conversion script
Id: cif_fix_values 1646 2011-03-28 12:23:43Z adriana 

The following automatic conversions were performed:

data name '_atom_site_symetry_multiplicity' was replaced with
'_atom_site_symmetry_multiplicity' as specified in the replacement
file 'data/replacement-values/replacement_tags.lst'.

Automatic conversion script
Id: cif_correct_tags 9268 2022-04-12 08:56:07Z antanas 
;
_cod_original_sg_symbol_H-M C2
_cod_database_code 7104532

loop_
_symmetry_equiv_pos_as_xyz
'x, y, z'
'-x, y, -z'
'x+1/2, y+1/2, z'
'-x+1/2, y+1/2, -z'

loop_
_atom_site_label
_atom_site_type_symbol
_atom_site_fract_x
_atom_site_fract_y
_atom_site_fract_z
_atom_site_U_iso_or_equiv
_atom_site_adp_type
_atom_site_occupancy
_atom_site_symmetry_multiplicity
_atom_site_calc_flag
_atom_site_refinement_flags
_atom_site_disorder_assembly
_atom_site_disorder_group
N1 N 0.50844(11) 0.60937(18) 0.42982(9) 0.0202(6) Uani 1 1 d . . .
C1 C 0.53042(13) 0.6875(2) 0.45304(11) 0.0222(7) Uani 1 1 d . . .
N2 N 0.57172(12) 0.6648(2) 0.49616(10) 0.0252(6) Uani 1 1 d . . .
H1 H 0.5924 0.7037 0.5185 0.030 Uiso 1 1 calc R . .
C2 C 0.57702(14) 0.5721(2) 0.50025(11) 0.0261(7) Uani 1 1 d . . .
H2 H 0.6033 0.5392 0.5272 0.031 Uiso 1 1 calc R . .
C3 C 0.53765(14) 0.5358(2) 0.45850(12) 0.0245(7) Uani 1 1 d . . .
C4 C 0.45554(14) 0.6023(2) 0.38368(11) 0.0270(7) Uani 1 1 d . . .
H3 H 0.4288 0.6549 0.3797 0.041 Uiso 1 1 calc R . .
H4 H 0.4328 0.5465 0.3832 0.041 Uiso 1 1 calc R . .
H5 H 0.4701 0.6008 0.3577 0.041 Uiso 1 1 calc R . .
C5 C 0.51556(15) 0.7815(2) 0.43455(13) 0.0319(8) Uani 1 1 d . . .
H6 H 0.5090 0.8197 0.4589 0.038 Uiso 1 1 calc R . .
H7 H 0.4772 0.7809 0.4059 0.038 Uiso 1 1 calc R . .
C6 C 0.56665(18) 0.8238(3) 0.42170(14) 0.0413(10) Uani 1 1 d . . .
H8 H 0.6035 0.8306 0.4513 0.050 Uiso 1 1 calc R . .
H9 H 0.5537 0.8854 0.4087 0.050 Uiso 1 1 calc R . .
C7 C 0.58397(18) 0.7692(3) 0.38531(14) 0.0404(9) Uani 1 1 d . . .
H10 H 0.5514 0.7247 0.3689 0.048 Uiso 1 1 calc R . .
H11 H 0.5876 0.8109 0.3611 0.048 Uiso 1 1 calc R . .
C8 C 0.64517(17) 0.7187(3) 0.41067(16) 0.0471(11) Uani 1 1 d . . .
H12 H 0.6786 0.7638 0.4215 0.057 Uiso 1 1 calc R . .
H13 H 0.6442 0.6879 0.4392 0.057 Uiso 1 1 calc R . .
C9 C 0.65890(19) 0.6494(3) 0.37980(17) 0.0498(11) Uani 1 1 d . . .
H14 H 0.7030 0.6350 0.3942 0.060 Uiso 1 1 calc R . .
H15 H 0.6505 0.6770 0.3483 0.060 Uiso 1 1 calc R . .
C10 C 0.62369(16) 0.5620(3) 0.37251(13) 0.0376(9) Uani 1 1 d . . .
H16 H 0.6265 0.5295 0.3450 0.045 Uiso 1 1 calc R . .
H17 H 0.5802 0.5763 0.3647 0.045 Uiso 1 1 calc R . .
C11 C 0.64675(17) 0.4985(3) 0.41666(15) 0.0450(10) Uani 1 1 d . . .
H18 H 0.6902 0.4844 0.4243 0.054 Uiso 1 1 calc R . .
H19 H 0.6444 0.5317 0.4441 0.054 Uiso 1 1 calc R . .
C12 C 0.6124(2) 0.4106(3) 0.41095(19) 0.0520(11) Uani 1 1 d . . .
H20 H 0.6326 0.3746 0.4403 0.062 Uiso 1 1 calc R . .
H21 H 0.6171 0.3765 0.3846 0.062 Uiso 1 1 calc R . .
C13 C 0.54430(17) 0.4143(3) 0.40117(14) 0.0349(8) Uani 1 1 d . . .
H22 H 0.5250 0.4584 0.3752 0.042 Uiso 1 1 calc R . .
H23 H 0.5266 0.3540 0.3892 0.042 Uiso 1 1 calc R . .
C14 C 0.52617(16) 0.4398(2) 0.44264(13) 0.0333(8) Uani 1 1 d . . .
H24 H 0.4822 0.4270 0.4332 0.040 Uiso 1 1 calc R . .
H25 H 0.5488 0.4001 0.4700 0.040 Uiso 1 1 calc R . .
N3 N 0.79359(11) 0.58924(18) 0.51950(9) 0.0202(5) Uani 1 1 d . . .
C15 C 0.81669(13) 0.6400(2) 0.49349(11) 0.0224(7) Uani 1 1 d . . .
N4 N 0.80106(11) 0.72534(19) 0.49674(9) 0.0229(6) Uani 1 1 d . . .
H26 H 0.8096 0.7716 0.4821 0.027 Uiso 1 1 calc R . .
C16 C 0.76965(13) 0.7311(2) 0.52623(11) 0.0242(7) Uani 1 1 d . . .
H27 H 0.7539 0.7848 0.5345 0.029 Uiso 1 1 calc R . .
C17 C 0.76540(13) 0.6457(2) 0.54141(11) 0.0228(7) Uani 1 1 d . . .
C18 C 0.79749(15) 0.4901(2) 0.52400(12) 0.0257(7) Uani 1 1 d . . .
H28 H 0.8025 0.4640 0.4961 0.039 Uiso 1 1 calc R . .
H29 H 0.7601 0.4665 0.5261 0.039 Uiso 1 1 calc R . .
H30 H 0.8326 0.4735 0.5528 0.039 Uiso 1 1 calc R . .
C19 C 0.86101(15) 0.6085(2) 0.47314(12) 0.0267(7) Uani 1 1 d . . .
H31 H 0.8654 0.6553 0.4514 0.032 Uiso 1 1 calc R . .
H32 H 0.8459 0.5521 0.4547 0.032 Uiso 1 1 calc R . .
C20 C 0.92378(14) 0.5906(2) 0.51395(13) 0.0265(7) Uani 1 1 d . . .
H33 H 0.9185 0.5440 0.5355 0.032 Uiso 1 1 calc R . .
H34 H 0.9519 0.5654 0.5001 0.032 Uiso 1 1 calc R . .
C21 C 0.95310(15) 0.6738(3) 0.54308(13) 0.0299(8) Uani 1 1 d . . .
H35 H 0.9607 0.7186 0.5218 0.036 Uiso 1 1 calc R . .
H36 H 0.9236 0.7014 0.5549 0.036 Uiso 1 1 calc R . .
C22 C 1.01253(15) 0.6577(3) 0.58532(14) 0.0360(9) Uani 1 1 d . . .
H37 H 1.0318 0.7173 0.5967 0.043 Uiso 1 1 calc R . .
H38 H 1.0402 0.6232 0.5741 0.043 Uiso 1 1 calc R . .
C23 C 1.00792(15) 0.6062(3) 0.62818(13) 0.0335(8) Uani 1 1 d . . .
H39 H 0.9951 0.5430 0.6182 0.040 Uiso 1 1 calc R . .
H40 H 1.0490 0.6036 0.6539 0.040 Uiso 1 1 calc R . .
C24 C 0.96394(15) 0.6471(3) 0.64840(12) 0.0287(8) Uani 1 1 d . . .
H41 H 0.9590 0.7127 0.6407 0.034 Uiso 1 1 calc R . .
H42 H 0.9817 0.6411 0.6835 0.034 Uiso 1 1 calc R . .
C25 C 0.90084(15) 0.6014(3) 0.62876(12) 0.0296(8) Uani 1 1 d . . .
H43 H 0.8851 0.6036 0.5936 0.036 Uiso 1 1 calc R . .
H44 H 0.9063 0.5366 0.6381 0.036 Uiso 1 1 calc R . .
C26 C 0.85244(15) 0.6412(2) 0.64441(12) 0.0292(8) Uani 1 1 d . . .
H45 H 0.8433 0.7041 0.6324 0.035 Uiso 1 1 calc R . .
H46 H 0.8685 0.6433 0.6796 0.035 Uiso 1 1 calc R . .
C27 C 0.79270(16) 0.5845(3) 0.62572(13) 0.0318(8) Uani 1 1 d . . .
H47 H 0.8036 0.5208 0.6222 0.038 Uiso 1 1 calc R . .
H48 H 0.7751 0.5853 0.6504 0.038 Uiso 1 1 calc R . .
C28 C 0.74265(15) 0.6144(3) 0.57824(13) 0.0301(8) Uani 1 1 d . . .
H49 H 0.7144 0.5629 0.5651 0.036 Uiso 1 1 calc R . .
H50 H 0.7190 0.6643 0.5847 0.036 Uiso 1 1 calc R . .
N5 N 0.92166(11) 0.62579(19) 0.92835(9) 0.0200(5) Uani 1 1 d . . .
C29 C 0.92366(13) 0.5499(2) 0.95346(12) 0.0227(7) Uani 1 1 d . . .
N6 N 0.92500(11) 0.5750(2) 0.99564(9) 0.0226(6) Uani 1 1 d . . .
H51 H 0.9271 0.5377 1.0188 0.027 Uiso 1 1 calc R . .
C30 C 0.92262(14) 0.6679(2) 0.99781(12) 0.0258(7) Uani 1 1 d . . .
H52 H 0.9226 0.7028 1.0240 0.031 Uiso 1 1 calc R . .
C31 C 0.92034(13) 0.7006(2) 0.95542(11) 0.0226(7) Uani 1 1 d . . .
C32 C 0.92813(14) 0.6292(2) 0.88216(11) 0.0250(7) Uani 1 1 d . . .
H53 H 0.9500 0.5751 0.8786 0.038 Uiso 1 1 calc R . .
H54 H 0.9510 0.6836 0.8808 0.038 Uiso 1 1 calc R . .
H55 H 0.8876 0.6310 0.8564 0.038 Uiso 1 1 calc R . .
C33 C 0.92021(16) 0.4541(2) 0.93666(13) 0.0308(8) Uani 1 1 d . . .
H56 H 0.9520 0.4177 0.9612 0.037 Uiso 1 1 calc R . .
H57 H 0.9288 0.4526 0.9073 0.037 Uiso 1 1 calc R . .
C34 C 0.85795(18) 0.4113(3) 0.92645(14) 0.0370(9) Uani 1 1 d . . .
H58 H 0.8527 0.4042 0.9569 0.044 Uiso 1 1 calc R . .
H59 H 0.8576 0.3498 0.9132 0.044 Uiso 1 1 calc R . .
C35 C 0.80341(17) 0.4645(3) 0.89200(13) 0.0358(9) Uani 1 1 d . . .
H60 H 0.7743 0.4212 0.8699 0.043 Uiso 1 1 calc R . .
H61 H 0.8179 0.5055 0.8728 0.043 Uiso 1 1 calc R . .
C36 C 0.76965(17) 0.5212(3) 0.91664(13) 0.0349(8) Uani 1 1 d . . .
H62 H 0.7485 0.4795 0.9307 0.042 Uiso 1 1 calc R . .
H63 H 0.8000 0.5559 0.9430 0.042 Uiso 1 1 calc R . .
C37 C 0.72324(15) 0.5871(3) 0.88364(14) 0.0413(10) Uani 1 1 d . . .
H64 H 0.6937 0.6034 0.8980 0.050 Uiso 1 1 calc R . .
H65 H 0.7004 0.5561 0.8531 0.050 Uiso 1 1 calc R . .
C38 C 0.75082(16) 0.6742(3) 0.87345(13) 0.0361(9) Uani 1 1 d . . .
H66 H 0.7204 0.7041 0.8451 0.043 Uiso 1 1 calc R . .
H67 H 0.7865 0.6584 0.8659 0.043 Uiso 1 1 calc R . .
C39 C 0.77093(16) 0.7415(3) 0.91532(14) 0.0367(9) Uani 1 1 d . . .
H68 H 0.7351 0.7567 0.9229 0.044 Uiso 1 1 calc R . .
H69 H 0.8012 0.7112 0.9436 0.044 Uiso 1 1 calc R . .
C40 C 0.79863(19) 0.8294(3) 0.90646(17) 0.0437(10) Uani 1 1 d . . .
H70 H 0.8077 0.8687 0.9347 0.052 Uiso 1 1 calc R . .
H71 H 0.7672 0.8607 0.8792 0.052 Uiso 1 1 calc R . .
C41 C 0.85697(16) 0.8222(3) 0.89607(13) 0.0325(8) Uani 1 1 d . . .
H72 H 0.8636 0.8812 0.8833 0.039 Uiso 1 1 calc R . .
H73 H 0.8499 0.7763 0.8707 0.039 Uiso 1 1 calc R . .
C42 C 0.91602(16) 0.7966(2) 0.93842(12) 0.0282(7) Uani 1 1 d . . .
H74 H 0.9510 0.8086 0.9293 0.034 Uiso 1 1 calc R . .
H75 H 0.9202 0.8373 0.9654 0.034 Uiso 1 1 calc R . .
N7 N 0.72506(11) 0.65323(18) 1.01840(9) 0.0199(5) Uani 1 1 d . . .
C43 C 0.67717(13) 0.6000(2) 0.99374(11) 0.0208(6) Uani 1 1 d . . .
N8 N 0.69692(11) 0.51470(19) 1.00021(9) 0.0215(6) Uani 1 1 d . . .
H76 H 0.6746 0.4669 0.9870 0.026 Uiso 1 1 calc R . .
C44 C 0.75796(13) 0.5121(2) 1.03092(11) 0.0220(7) Uani 1 1 d . . .
H77 H 0.7825 0.4594 1.0414 0.026 Uiso 1 1 calc R . .
C45 C 0.77554(13) 0.5986(2) 1.04290(11) 0.0197(6) Uani 1 1 d . . .
C46 C 0.72397(14) 0.7529(2) 1.02013(12) 0.0250(7) Uani 1 1 d . . .
H78 H 0.6916 0.7760 0.9912 0.038 Uiso 1 1 calc R . .
H79 H 0.7634 0.7769 1.0222 0.038 Uiso 1 1 calc R . .
H80 H 0.7162 0.7722 1.0481 0.038 Uiso 1 1 calc R . .
C47 C 0.61192(13) 0.6290(2) 0.97215(11) 0.0231(7) Uani 1 1 d . . .
H81 H 0.5868 0.5803 0.9514 0.028 Uiso 1 1 calc R . .
H82 H 0.6080 0.6840 0.9525 0.028 Uiso 1 1 calc R . .
C48 C 0.58956(13) 0.6491(2) 1.01241(12) 0.0235(7) Uani 1 1 d . . .
H83 H 0.6164 0.6955 1.0338 0.028 Uiso 1 1 calc R . .
H84 H 0.5479 0.6747 0.9984 0.028 Uiso 1 1 calc R . .
C49 C 0.58880(14) 0.5646(2) 1.04182(12) 0.0271(7) Uani 1 1 d . . .
H85 H 0.5592 0.5205 1.0207 0.033 Uiso 1 1 calc R . .
H86 H 0.6296 0.5359 1.0531 0.033 Uiso 1 1 calc R . .
C50 C 0.57230(14) 0.5828(3) 1.08468(12) 0.0279(7) Uani 1 1 d . . .
H87 H 0.5662 0.5236 1.0975 0.033 Uiso 1 1 calc R . .
H88 H 0.5327 0.6151 1.0733 0.033 Uiso 1 1 calc R . .
C51 C 0.61803(14) 0.6378(2) 1.12581(12) 0.0258(7) Uani 1 1 d . . .
H89 H 0.6023 0.6423 1.1515 0.031 Uiso 1 1 calc R . .
H90 H 0.6199 0.7002 1.1143 0.031 Uiso 1 1 calc R . .
C52 C 0.68395(13) 0.5990(2) 1.14742(12) 0.0255(7) Uani 1 1 d . . .
H91 H 0.7003 0.6060 1.1824 0.031 Uiso 1 1 calc R . .
H92 H 0.6828 0.5333 1.1402 0.031 Uiso 1 1 calc R . .
C53 C 0.72633(13) 0.6470(2) 1.12778(11) 0.0253(7) Uani 1 1 d . . .
H93 H 0.7266 0.7125 1.1351 0.030 Uiso 1 1 calc R . .
H94 H 0.7088 0.6407 1.0927 0.030 Uiso 1 1 calc R . .
C54 C 0.79268(13) 0.6137(2) 1.14626(11) 0.0250(7) Uani 1 1 d . . .
H95 H 0.7933 0.5489 1.1378 0.030 Uiso 1 1 calc R . .
H96 H 0.8108 0.6186 1.1814 0.030 Uiso 1 1 calc R . .
C55 C 0.83176(14) 0.6695(2) 1.12510(12) 0.0270(7) Uani 1 1 d . . .
H97 H 0.8156 0.7322 1.1196 0.032 Uiso 1 1 calc R . .
H98 H 0.8739 0.6726 1.1494 0.032 Uiso 1 1 calc R . .
C56 C 0.83492(12) 0.6346(2) 1.07860(12) 0.0242(7) Uani 1 1 d . . .
H99 H 0.8489 0.6848 1.0637 0.029 Uiso 1 1 calc R . .
H100 H 0.8658 0.5858 1.0864 0.029 Uiso 1 1 calc R . .
C57 C 0.66445(15) 0.7929(3) 0.69911(13) 0.0326(8) Uani 1 1 d . . .
C58 C 0.69378(13) 0.8543(3) 0.67410(11) 0.0269(7) Uani 1 1 d . . .
C59 C 0.74435(17) 0.7925(3) 0.66841(13) 0.0422(10) Uani 1 1 d . . .
H101 H 0.7276 0.7321 0.6558 0.051 Uiso 1 1 calc R . .
H102 H 0.7611 0.8207 0.6466 0.051 Uiso 1 1 calc R . .
C60 C 0.79445(18) 0.7841(4) 0.71947(14) 0.0521(13) Uani 1 1 d . . .
H103 H 0.8022 0.7198 0.7296 0.062 Uiso 1 1 calc R . .
H104 H 0.8331 0.8127 0.7216 0.062 Uiso 1 1 calc R . .
C61 C 0.76534(15) 0.8359(3) 0.74913(13) 0.0430(11) Uani 1 1 d . . .
H105 H 0.7945 0.8538 0.7816 0.052 Uiso 1 1 calc R . .
C62 C 0.71247(17) 0.7746(4) 0.74861(14) 0.0474(11) Uani 1 1 d . . .
H106 H 0.7246 0.7099 0.7527 0.057 Uiso 1 1 calc R . .
H107 H 0.6978 0.7923 0.7737 0.057 Uiso 1 1 calc R . .
C63 C 0.73281(15) 0.9153(3) 0.71723(14) 0.0374(9) Uani 1 1 d . . .
C64 C 0.64855(14) 0.9028(2) 0.63031(11) 0.0255(7) Uani 1 1 d . . .
H108 H 0.6607 0.9674 0.6320 0.031 Uiso 1 1 calc R . .
H109 H 0.6079 0.9007 0.6321 0.031 Uiso 1 1 calc R . .
C65 C 0.69241(18) 0.9710(3) 0.73609(16) 0.0461(11) Uani 1 1 d . . .
H110 H 0.6631 0.9308 0.7418 0.069 Uiso 1 1 calc R . .
H111 H 0.6704 1.0172 0.7126 0.069 Uiso 1 1 calc R . .
H112 H 0.7179 1.0007 0.7659 0.069 Uiso 1 1 calc R . .
C66 C 0.77545(19) 0.9808(4) 0.70530(19) 0.0559(13) Uani 1 1 d . . .
H113 H 0.8067 1.0038 0.7349 0.084 Uiso 1 1 calc R . .
H114 H 0.7517 1.0317 0.6865 0.084 Uiso 1 1 calc R . .
H115 H 0.7952 0.9485 0.6870 0.084 Uiso 1 1 calc R . .
O1 O 0.61197(12) 0.7661(2) 0.68412(10) 0.0406(6) Uani 1 1 d . . .
S1 S 0.64132(3) 0.85953(6) 0.57357(3) 0.02457(18) Uani 1 1 d . . .
O2 O 0.69863(11) 0.8802(2) 0.56882(9) 0.0368(6) Uani 1 1 d . . .
O3 O 0.58867(11) 0.90629(17) 0.53933(9) 0.0353(6) Uani 1 1 d . . .
O4 O 0.63133(11) 0.76149(16) 0.57548(8) 0.0296(5) Uani 1 1 d . . .
C67 C 0.78940(16) 0.3167(3) 0.72859(13) 0.0355(9) Uani 1 1 d . . .
C68 C 0.73180(14) 0.3592(2) 0.69152(11) 0.0259(7) Uani 1 1 d . . .
C69 C 0.73776(17) 0.4600(3) 0.70798(12) 0.0327(8) Uani 1 1 d . . .
H116 H 0.7075 0.4986 0.6836 0.039 Uiso 1 1 calc R . .
H117 H 0.7792 0.4835 0.7144 0.039 Uiso 1 1 calc R . .
C70 C 0.7250(2) 0.4572(3) 0.75467(13) 0.0398(9) Uani 1 1 d . . .
H118 H 0.7597 0.4825 0.7820 0.048 Uiso 1 1 calc R . .
H119 H 0.6875 0.4912 0.7509 0.048 Uiso 1 1 calc R . .
C71 C 0.71724(17) 0.3552(3) 0.76120(13) 0.0383(9) Uani 1 1 d . . .
H120 H 0.6966 0.3404 0.7834 0.046 Uiso 1 1 calc R . .
C72 C 0.78165(17) 0.3145(3) 0.77553(13) 0.0403(10) Uani 1 1 d . . .
H121 H 0.8128 0.3521 0.7998 0.048 Uiso 1 1 calc R . .
H122 H 0.7836 0.2517 0.7876 0.048 Uiso 1 1 calc R . .
C73 C 0.68293(15) 0.3215(3) 0.70928(12) 0.0302(8) Uani 1 1 d . . .
C74 C 0.73071(14) 0.3421(2) 0.64185(12) 0.0252(7) Uani 1 1 d . . .
H123 H 0.7373 0.2763 0.6393 0.030 Uiso 1 1 calc R . .
H124 H 0.7664 0.3737 0.6399 0.030 Uiso 1 1 calc R . .
C75 C 0.67662(18) 0.2185(3) 0.70460(15) 0.0427(10) Uani 1 1 d . . .
H125 H 0.6516 0.1967 0.7216 0.064 Uiso 1 1 calc R . .
H126 H 0.7171 0.1905 0.7183 0.064 Uiso 1 1 calc R . .
H127 H 0.6571 0.2020 0.6709 0.064 Uiso 1 1 calc R . .
C76 C 0.61842(15) 0.3628(3) 0.68609(12) 0.0388(9) Uani 1 1 d . . .
H128 H 0.5992 0.3421 0.6530 0.058 Uiso 1 1 calc R . .
H129 H 0.6213 0.4292 0.6867 0.058 Uiso 1 1 calc R . .
H130 H 0.5937 0.3434 0.7037 0.058 Uiso 1 1 calc R . .
O5 O 0.83297(12) 0.2887(2) 0.72083(10) 0.0485(8) Uani 1 1 d . . .
S2 S 0.66513(3) 0.37395(5) 0.58999(3) 0.02093(17) Uani 1 1 d . . .
O6 O 0.64643(10) 0.46321(16) 0.59873(8) 0.0271(5) Uani 1 1 d . . .
O7 O 0.61953(11) 0.30375(17) 0.58277(9) 0.0314(6) Uani 1 1 d . . .
O8 O 0.68850(10) 0.37481(18) 0.55156(8) 0.0290(5) Uani 1 1 d . . .
C77 C 0.94602(15) 0.4387(2) 0.79014(12) 0.0271(7) Uani 1 1 d . . .
C78 C 1.01062(13) 0.4053(2) 0.81979(11) 0.0214(7) Uani 1 1 d . . .
C79 C 1.04845(15) 0.4954(2) 0.82575(12) 0.0271(7) Uani 1 1 d . . .
H131 H 1.0287 0.5463 0.8356 0.033 Uiso 1 1 calc R . .
H132 H 1.0905 0.4877 0.8497 0.033 Uiso 1 1 calc R . .
C80 C 1.04875(18) 0.5127(3) 0.77557(13) 0.0351(8) Uani 1 1 d . . .
H133 H 1.0308 0.5725 0.7630 0.042 Uiso 1 1 calc R . .
H134 H 1.0906 0.5096 0.7762 0.042 Uiso 1 1 calc R . .
C81 C 1.00871(17) 0.4343(3) 0.74560(12) 0.0320(8) Uani 1 1 d . . .
H135 H 1.0137 0.4220 0.7150 0.038 Uiso 1 1 calc R . .
C82 C 0.94334(16) 0.4550(3) 0.74015(12) 0.0340(8) Uani 1 1 d . . .
H136 H 0.9321 0.5186 0.7300 0.041 Uiso 1 1 calc R . .
H137 H 0.9139 0.4137 0.7169 0.041 Uiso 1 1 calc R . .
C83 C 1.02654(14) 0.3530(2) 0.78174(11) 0.0263(7) Uani 1 1 d . . .
C84 C 1.01423(13) 0.3526(2) 0.86413(11) 0.0223(7) Uani 1 1 d . . .
H138 H 1.0223 0.2882 0.8593 0.027 Uiso 1 1 calc R . .
H139 H 0.9735 0.3551 0.8658 0.027 Uiso 1 1 calc R . .
O9 O 0.90522(10) 0.45247(18) 0.80400(9) 0.0350(6) Uani 1 1 d . . .
S3 S 1.06892(3) 0.38661(5) 0.92076(3) 0.02240(18) Uani 1 1 d . . .
O10 O 1.12945(9) 0.3725(2) 0.91971(8) 0.0339(6) Uani 1 1 d . . .
O11 O 1.05664(12) 0.33210(17) 0.95565(8) 0.0332(6) Uani 1 1 d . . .
O12 O 1.05598(11) 0.48329(16) 0.92470(8) 0.0285(5) Uani 1 1 d . . .
C85 C 0.98772(16) 0.2686(3) 0.76269(12) 0.0299(8) Uani 1 1 d . . .
H140 H 0.9939 0.2463 0.7346 0.045 Uiso 1 1 calc R . .
H141 H 0.9446 0.2838 0.7540 0.045 Uiso 1 1 calc R . .
H142 H 0.9997 0.2215 0.7873 0.045 Uiso 1 1 calc R . .
C86 C 1.09416(16) 0.3256(3) 0.79914(14) 0.0374(9) Uani 1 1 d . . .
H143 H 1.1043 0.2854 0.8267 0.056 Uiso 1 1 calc R . .
H144 H 1.1197 0.3801 0.8082 0.056 Uiso 1 1 calc R . .
H145 H 1.1015 0.2939 0.7736 0.056 Uiso 1 1 calc R . .
C87 C 1.0058(2) 0.0313(3) 0.82288(15) 0.0521(12) Uani 1 1 d . . .
C88 C 1.04173(16) -0.0648(4) 0.82164(13) 0.0448(11) Uani 1 1 d . . .
C89 C 1.06652(16) -0.0383(3) 0.78340(13) 0.0407(10) Uani 1 1 d . . .
H146 H 1.0951 -0.0848 0.7808 0.049 Uiso 1 1 calc R . .
H147 H 1.0877 0.0210 0.7909 0.049 Uiso 1 1 calc R . .
C90 C 1.00871(18) -0.0327(4) 0.73692(14) 0.0526(13) Uani 1 1 d . . .
H148 H 1.0033 0.0292 0.7233 0.063 Uiso 1 1 calc R . .
H149 H 1.0110 -0.0763 0.7130 0.063 Uiso 1 1 calc R . .
C91 C 0.95761(16) -0.0569(3) 0.75226(13) 0.0413(10) Uani 1 1 d . . .
H150 H 0.9194 -0.0789 0.7264 0.050 Uiso 1 1 calc R . .
C92 C 0.9503(2) 0.0325(4) 0.77973(18) 0.0594(13) Uani 1 1 d . . .
H151 H 0.9481 0.0878 0.7607 0.071 Uiso 1 1 calc R . .
H152 H 0.9135 0.0290 0.7873 0.071 Uiso 1 1 calc R . .
C93 C 0.98383(16) -0.1191(4) 0.79522(13) 0.0459(11) Uani 1 1 d . . .
C94 C 1.09345(13) -0.0886(2) 0.86844(11) 0.0238(7) Uani 1 1 d . . .
H153 H 1.1178 -0.0328 0.8802 0.029 Uiso 1 1 calc R . .
H154 H 1.1201 -0.1327 0.8612 0.029 Uiso 1 1 calc R . .
C95 C 0.94082(14) -0.1343(4) 0.82063(12) 0.0402(10) Uani 1 1 d . . .
H155 H 0.9587 -0.1789 0.8462 0.060 Uiso 1 1 calc R . .
H156 H 0.9017 -0.1571 0.7979 0.060 Uiso 1 1 calc R . .
H157 H 0.9344 -0.0769 0.8342 0.060 Uiso 1 1 calc R . .
C96 C 1.0051(3) -0.2095(4) 0.7803(2) 0.0796(19) Uani 1 1 d . . .
H158 H 1.0066 -0.2572 0.8031 0.119 Uiso 1 1 calc R . .
H159 H 1.0458 -0.2014 0.7798 0.119 Uiso 1 1 calc R . .
H160 H 0.9763 -0.2271 0.7485 0.119 Uiso 1 1 calc R . .
O13 O 1.02963(17) 0.0909(3) 0.85304(13) 0.0692(10) Uani 1 1 d . . .
S4 S 1.07741(3) -0.13419(5) 0.91650(2) 0.01878(16) Uani 1 1 d . . .
O14 O 1.05251(9) -0.22445(16) 0.90237(8) 0.0248(5) Uani 1 1 d . . .
O15 O 1.13852(9) -0.13812(17) 0.95590(7) 0.0249(5) Uani 1 1 d . . .
O16 O 1.03654(10) -0.07181(17) 0.92612(8) 0.0259(5) Uani 1 1 d . . .

loop_
_atom_site_aniso_label
_atom_site_aniso_U_11
_atom_site_aniso_U_22
_atom_site_aniso_U_33
_atom_site_aniso_U_23
_atom_site_aniso_U_13
_atom_site_aniso_U_12
N1 0.0195(11) 0.0215(15) 0.0187(13) -0.0008(11) 0.0065(10) -0.0005(10)
C1 0.0226(14) 0.0206(17) 0.0256(16) -0.0021(13) 0.0116(13) 0.0039(12)
N2 0.0251(13) 0.0284(15) 0.0189(14) -0.0066(12) 0.0050(11) -0.0006(11)
C2 0.0269(15) 0.032(2) 0.0186(16) 0.0046(14) 0.0076(13) 0.0030(14)
C3 0.0236(14) 0.0247(18) 0.0222(16) 0.0037(14) 0.0055(12) -0.0008(13)
C4 0.0243(14) 0.0294(19) 0.0216(17) 0.0010(14) 0.0025(13) -0.0025(13)
C5 0.0310(17) 0.0239(19) 0.0343(19) -0.0064(15) 0.0057(14) 0.0038(14)
C6 0.046(2) 0.028(2) 0.043(2) -0.0002(17) 0.0093(18) -0.0056(16)
C7 0.051(2) 0.036(2) 0.032(2) 0.0077(17) 0.0142(17) -0.0112(18)
C8 0.038(2) 0.055(3) 0.047(2) -0.002(2) 0.0138(18) -0.0108(19)
C9 0.038(2) 0.064(3) 0.050(3) 0.000(2) 0.0196(18) -0.0078(19)
C10 0.0315(17) 0.052(3) 0.0276(19) -0.0086(17) 0.0101(14) 0.0000(17)
C11 0.0290(18) 0.056(3) 0.046(2) 0.003(2) 0.0097(17) 0.0101(17)
C12 0.048(2) 0.047(3) 0.065(3) 0.010(2) 0.026(2) 0.020(2)
C13 0.0386(18) 0.0240(19) 0.037(2) -0.0032(15) 0.0089(16) 0.0036(15)
C14 0.0372(17) 0.0224(18) 0.0334(19) 0.0052(15) 0.0061(15) -0.0035(15)
N3 0.0209(11) 0.0179(13) 0.0231(14) -0.0007(11) 0.0101(10) -0.0005(10)
C15 0.0242(14) 0.0226(17) 0.0184(15) -0.0018(13) 0.0061(12) 0.0004(13)
N4 0.0249(12) 0.0213(14) 0.0217(14) 0.0003(11) 0.0081(11) -0.0010(11)
C16 0.0227(14) 0.0260(18) 0.0248(17) 0.0018(14) 0.0101(12) 0.0039(13)
C17 0.0194(13) 0.0254(18) 0.0256(16) -0.0034(13) 0.0109(12) -0.0006(12)
C18 0.0310(15) 0.0168(16) 0.0322(18) -0.0032(14) 0.0155(14) -0.0032(13)
C19 0.0358(17) 0.0271(19) 0.0237(17) -0.0047(14) 0.0186(14) -0.0022(14)
C20 0.0275(15) 0.0262(18) 0.0337(19) -0.0022(15) 0.0205(14) -0.0026(13)
C21 0.0309(16) 0.033(2) 0.034(2) -0.0057(16) 0.0213(15) -0.0054(15)
C22 0.0242(16) 0.043(2) 0.045(2) -0.0097(18) 0.0178(16) -0.0058(15)
C23 0.0254(15) 0.033(2) 0.036(2) -0.0012(16) 0.0042(14) -0.0024(14)
C24 0.0325(16) 0.0297(19) 0.0201(16) -0.0009(14) 0.0058(13) -0.0017(14)
C25 0.0338(17) 0.032(2) 0.0250(18) 0.0017(15) 0.0132(14) -0.0023(14)
C26 0.0350(17) 0.031(2) 0.0219(17) 0.0061(14) 0.0112(14) 0.0032(15)
C27 0.0432(18) 0.0282(19) 0.037(2) 0.0054(16) 0.0293(16) 0.0007(15)
C28 0.0317(16) 0.0272(19) 0.042(2) 0.0017(16) 0.0255(15) -0.0020(14)
N5 0.0250(12) 0.0195(13) 0.0190(13) -0.0001(11) 0.0123(10) 0.0000(11)
C29 0.0207(13) 0.0227(17) 0.0253(17) 0.0022(14) 0.0093(12) 0.0031(12)
N6 0.0212(12) 0.0266(16) 0.0206(14) 0.0062(12) 0.0089(10) 0.0012(11)
C30 0.0241(14) 0.0301(19) 0.0240(17) -0.0054(14) 0.0103(13) -0.0058(13)
C31 0.0225(14) 0.0238(17) 0.0215(16) -0.0022(13) 0.0085(12) -0.0073(12)
C32 0.0304(15) 0.0274(18) 0.0232(16) 0.0016(14) 0.0169(13) 0.0023(14)
C33 0.0456(19) 0.0190(18) 0.0350(19) 0.0019(15) 0.0235(16) 0.0071(15)
C34 0.055(2) 0.026(2) 0.035(2) -0.0044(16) 0.0220(18) -0.0066(16)
C35 0.0405(19) 0.038(2) 0.0286(18) -0.0065(16) 0.0137(15) -0.0173(16)
C36 0.0394(18) 0.041(2) 0.0287(19) -0.0009(16) 0.0177(15) -0.0094(16)
C37 0.0243(16) 0.061(3) 0.039(2) 0.003(2) 0.0132(16) -0.0088(17)
C38 0.0282(16) 0.053(3) 0.0283(19) 0.0100(18) 0.0116(14) 0.0039(16)
C39 0.0293(17) 0.045(2) 0.042(2) 0.0092(18) 0.0204(16) 0.0100(16)
C40 0.046(2) 0.035(2) 0.062(3) 0.005(2) 0.034(2) 0.0107(17)
C41 0.0452(19) 0.0234(18) 0.037(2) 0.0112(16) 0.0247(16) 0.0062(15)
C42 0.0389(18) 0.0219(17) 0.0295(18) -0.0022(14) 0.0196(15) -0.0042(14)
N7 0.0220(12) 0.0195(14) 0.0200(13) 0.0037(10) 0.0102(10) 0.0005(10)
C43 0.0256(15) 0.0190(16) 0.0181(15) 0.0005(12) 0.0087(12) -0.0003(12)
N8 0.0231(12) 0.0216(14) 0.0190(13) -0.0008(11) 0.0073(10) 0.0000(11)
C44 0.0215(14) 0.0231(17) 0.0217(16) 0.0030(13) 0.0085(12) 0.0057(12)
C45 0.0199(13) 0.0226(17) 0.0193(15) -0.0001(13) 0.0106(12) 0.0009(12)
C46 0.0284(15) 0.0174(16) 0.0294(18) 0.0028(14) 0.0113(13) 0.0002(12)
C47 0.0211(13) 0.0230(16) 0.0215(15) -0.0008(14) 0.0042(12) 0.0019(13)
C48 0.0168(13) 0.0261(18) 0.0252(17) -0.0010(13) 0.0055(12) 0.0029(12)
C49 0.0234(14) 0.0227(18) 0.0327(19) 0.0004(14) 0.0079(13) -0.0042(13)
C50 0.0233(14) 0.0297(19) 0.0317(19) 0.0027(15) 0.0118(13) -0.0015(13)
C51 0.0298(16) 0.0241(18) 0.0311(18) 0.0034(15) 0.0203(14) 0.0020(13)
C52 0.0245(15) 0.0301(19) 0.0223(16) 0.0010(14) 0.0093(13) 0.0017(13)
C53 0.0233(14) 0.0296(19) 0.0216(16) -0.0008(14) 0.0073(12) -0.0011(13)
C54 0.0221(14) 0.0298(19) 0.0216(16) -0.0020(14) 0.0069(12) -0.0026(13)
C55 0.0200(14) 0.0265(18) 0.0314(18) -0.0045(15) 0.0065(13) -0.0057(13)
C56 0.0161(13) 0.0245(17) 0.0322(18) 0.0012(14) 0.0095(12) -0.0008(12)
C57 0.0296(17) 0.040(2) 0.0279(19) -0.0038(16) 0.0103(14) -0.0007(15)
C58 0.0232(14) 0.037(2) 0.0202(15) -0.0062(15) 0.0077(12) -0.0013(14)
C59 0.0396(19) 0.059(3) 0.0249(19) -0.0088(18) 0.0086(16) 0.0160(19)
C60 0.0327(19) 0.087(4) 0.033(2) -0.005(2) 0.0086(17) 0.016(2)
C61 0.0255(17) 0.080(3) 0.0213(18) -0.0140(19) 0.0059(14) 0.0002(18)
C62 0.0366(19) 0.076(3) 0.027(2) 0.011(2) 0.0092(16) 0.011(2)
C63 0.0245(16) 0.054(3) 0.034(2) -0.0181(18) 0.0116(15) -0.0112(16)
C64 0.0301(15) 0.0247(17) 0.0250(17) -0.0044(14) 0.0144(13) 0.0011(13)
C65 0.041(2) 0.055(3) 0.046(2) -0.031(2) 0.0212(18) -0.0130(19)
C66 0.036(2) 0.067(3) 0.071(3) -0.024(3) 0.027(2) -0.024(2)
O1 0.0409(14) 0.0441(17) 0.0366(15) -0.0043(13) 0.0146(12) -0.0127(12)
S1 0.0330(4) 0.0220(4) 0.0186(4) -0.0007(3) 0.0098(3) -0.0012(3)
O2 0.0433(13) 0.0416(16) 0.0358(13) 0.0053(13) 0.0268(11) 0.0029(12)
O3 0.0406(13) 0.0285(14) 0.0289(13) 0.0068(11) 0.0046(11) 0.0001(11)
O4 0.0420(13) 0.0172(12) 0.0236(12) -0.0014(9) 0.0060(10) 0.0001(10)
C67 0.0289(17) 0.036(2) 0.035(2) 0.0062(17) 0.0044(15) -0.0024(15)
C68 0.0257(14) 0.0265(18) 0.0249(16) 0.0072(15) 0.0093(12) -0.0026(14)
C69 0.0437(19) 0.032(2) 0.0230(18) -0.0039(15) 0.0136(15) -0.0083(16)
C70 0.055(2) 0.042(2) 0.0247(19) -0.0028(17) 0.0176(17) -0.0064(18)
C71 0.0415(18) 0.051(3) 0.0233(17) 0.0082(18) 0.0135(15) -0.0009(18)
C72 0.0388(19) 0.046(2) 0.0277(19) 0.0123(17) 0.0035(16) -0.0046(17)
C73 0.0294(16) 0.039(2) 0.0236(17) 0.0060(15) 0.0116(14) -0.0010(15)
C74 0.0274(15) 0.0197(17) 0.0290(17) 0.0018(13) 0.0114(13) 0.0015(12)
C75 0.045(2) 0.038(2) 0.043(2) 0.0054(19) 0.0156(18) -0.0127(18)
C76 0.0296(16) 0.064(3) 0.0259(17) 0.0014(19) 0.0135(13) 0.0040(18)
O5 0.0316(13) 0.058(2) 0.0465(17) 0.0001(15) 0.0053(12) 0.0090(13)
S2 0.0254(3) 0.0204(4) 0.0184(3) -0.0004(3) 0.0101(3) -0.0019(3)
O6 0.0341(12) 0.0235(13) 0.0244(12) 0.0030(10) 0.0121(10) 0.0066(10)
O7 0.0347(12) 0.0296(14) 0.0331(13) -0.0057(11) 0.0167(11) -0.0121(10)
O8 0.0380(11) 0.0274(13) 0.0274(12) -0.0001(11) 0.0192(10) -0.0039(11)
C77 0.0305(16) 0.0210(17) 0.0278(17) -0.0014(14) 0.0091(14) 0.0010(14)
C78 0.0224(14) 0.0253(17) 0.0165(15) -0.0017(13) 0.0076(12) -0.0013(12)
C79 0.0336(16) 0.0255(18) 0.0248(17) 0.0001(14) 0.0141(14) -0.0047(14)
C80 0.049(2) 0.031(2) 0.0275(19) 0.0001(15) 0.0176(16) -0.0118(17)
C81 0.0446(19) 0.034(2) 0.0188(17) -0.0008(15) 0.0138(14) -0.0076(16)
C82 0.0412(19) 0.034(2) 0.0217(17) 0.0060(15) 0.0069(15) 0.0003(16)
C83 0.0281(15) 0.0301(19) 0.0210(16) -0.0004(14) 0.0099(12) -0.0002(14)
C84 0.0252(14) 0.0198(16) 0.0225(15) -0.0017(13) 0.0100(12) -0.0005(12)
O9 0.0285(12) 0.0352(15) 0.0405(14) -0.0038(12) 0.0125(11) 0.0071(11)
S3 0.0284(4) 0.0201(4) 0.0170(4) 0.0001(3) 0.0068(3) 0.0012(3)
O10 0.0241(10) 0.0404(15) 0.0328(12) 0.0007(12) 0.0061(9) 0.0036(11)
O11 0.0525(15) 0.0250(13) 0.0234(12) 0.0041(10) 0.0161(11) 0.0037(11)
O12 0.0460(13) 0.0200(12) 0.0198(11) -0.0034(9) 0.0129(10) -0.0010(10)
C85 0.0388(18) 0.0280(19) 0.0255(18) -0.0074(15) 0.0154(15) -0.0016(15)
C86 0.0372(19) 0.045(2) 0.039(2) -0.0063(18) 0.0248(17) 0.0020(17)
C87 0.087(3) 0.037(2) 0.029(2) -0.0023(18) 0.018(2) -0.024(2)
C88 0.0238(16) 0.081(3) 0.0251(19) 0.017(2) 0.0045(14) -0.0148(19)
C89 0.0326(18) 0.066(3) 0.0255(19) 0.0053(19) 0.0137(15) -0.0084(18)
C90 0.039(2) 0.096(4) 0.024(2) 0.011(2) 0.0133(17) 0.003(2)
C91 0.0316(18) 0.062(3) 0.0209(18) 0.0121(18) -0.0001(14) -0.0124(18)
C92 0.053(3) 0.048(3) 0.063(3) 0.010(2) 0.007(2) -0.005(2)
C93 0.0302(17) 0.071(3) 0.0331(19) 0.005(2) 0.0083(15) -0.002(2)
C94 0.0202(14) 0.0272(18) 0.0247(16) 0.0012(14) 0.0094(12) -0.0030(12)
C95 0.0205(14) 0.072(3) 0.0251(17) 0.007(2) 0.0058(13) -0.0102(18)
C96 0.132(5) 0.048(3) 0.060(3) 0.000(3) 0.038(3) 0.041(3)
O13 0.074(2) 0.050(2) 0.066(2) 0.0077(18) 0.0087(18) 0.0001(18)
S4 0.0188(3) 0.0181(4) 0.0177(3) 0.0015(3) 0.0051(3) 0.0002(3)
O14 0.0266(11) 0.0187(12) 0.0256(12) 0.0017(9) 0.0063(9) -0.0023(9)
O15 0.0252(10) 0.0244(12) 0.0198(10) 0.0016(10) 0.0027(8) 0.0018(10)
O16 0.0270(11) 0.0267(13) 0.0248(12) 0.0010(10) 0.0107(9) 0.0037(9)

loop_
_atom_type_symbol
_atom_type_description
_atom_type_scat_dispersion_real
_atom_type_scat_dispersion_imag
_atom_type_scat_source
C C 0.0033 0.0016 'International Tables Vol C Tables 4.2.6.8 and 6.1.1.4'
H H 0.0000 0.0000 'International Tables Vol C Tables 4.2.6.8 and 6.1.1.4'
N N 0.0061 0.0033 'International Tables Vol C Tables 4.2.6.8 and 6.1.1.4'
O O 0.0106 0.0060 'International Tables Vol C Tables 4.2.6.8 and 6.1.1.4'
S S 0.1246 0.1234 'International Tables Vol C Tables 4.2.6.8 and 6.1.1.4'

loop_
_geom_angle_atom_site_label_1
_geom_angle_atom_site_label_2
_geom_angle_atom_site_label_3
_geom_angle
_geom_angle_site_symmetry_1
_geom_angle_site_symmetry_3
_geom_angle_publ_flag
C1 N1 C3 109.7(3) . . ?
C1 N1 C4 124.9(3) . . ?
C3 N1 C4 124.9(3) . . ?
N2 C1 N1 106.8(3) . . ?
N2 C1 C5 125.5(3) . . ?
N1 C1 C5 127.7(3) . . ?
C1 N2 C2 110.1(3) . . ?
C1 N2 H1 125.0 . . ?
C2 N2 H1 125.0 . . ?
C3 C2 N2 107.4(3) . . ?
C3 C2 H2 126.3 . . ?
N2 C2 H2 126.3 . . ?
C2 C3 N1 106.0(3) . . ?
C2 C3 C14 130.5(3) . . ?
N1 C3 C14 123.4(3) . . ?
N1 C4 H3 109.5 . . ?
N1 C4 H4 109.5 . . ?
H3 C4 H4 109.5 . . ?
N1 C4 H5 109.5 . . ?
H3 C4 H5 109.5 . . ?
H4 C4 H5 109.5 . . ?
C1 C5 C6 112.2(3) . . ?
C1 C5 H6 109.2 . . ?
C6 C5 H6 109.2 . . ?
C1 C5 H7 109.2 . . ?
C6 C5 H7 109.2 . . ?
H6 C5 H7 107.9 . . ?
C5 C6 C7 115.1(3) . . ?
C5 C6 H8 108.5 . . ?
C7 C6 H8 108.5 . . ?
C5 C6 H9 108.5 . . ?
C7 C6 H9 108.5 . . ?
H8 C6 H9 107.5 . . ?
C8 C7 C6 110.5(3) . . ?
C8 C7 H10 109.5 . . ?
C6 C7 H10 109.5 . . ?
C8 C7 H11 109.5 . . ?
C6 C7 H11 109.5 . . ?
H10 C7 H11 108.1 . . ?
C9 C8 C7 113.7(4) . . ?
C9 C8 H12 108.8 . . ?
C7 C8 H12 108.8 . . ?
C9 C8 H13 108.8 . . ?
C7 C8 H13 108.8 . . ?
H12 C8 H13 107.7 . . ?
C8 C9 C10 115.4(4) . . ?
C8 C9 H14 108.4 . . ?
C10 C9 H14 108.4 . . ?
C8 C9 H15 108.4 . . ?
C10 C9 H15 108.4 . . ?
H14 C9 H15 107.5 . . ?
C9 C10 C11 113.4(3) . . ?
C9 C10 H16 108.9 . . ?
C11 C10 H16 108.9 . . ?
C9 C10 H17 108.9 . . ?
C11 C10 H17 108.9 . . ?
H16 C10 H17 107.7 . . ?
C12 C11 C10 115.1(3) . . ?
C12 C11 H18 108.5 . . ?
C10 C11 H18 108.5 . . ?
C12 C11 H19 108.5 . . ?
C10 C11 H19 108.5 . . ?
H18 C11 H19 107.5 . . ?
C11 C12 C13 118.6(4) . . ?
C11 C12 H20 107.7 . . ?
C13 C12 H20 107.7 . . ?
C11 C12 H21 107.7 . . ?
C13 C12 H21 107.7 . . ?
H20 C12 H21 107.1 . . ?
C14 C13 C12 117.5(3) . . ?
C14 C13 H22 107.9 . . ?
C12 C13 H22 107.9 . . ?
C14 C13 H23 107.9 . . ?
C12 C13 H23 107.9 . . ?
H22 C13 H23 107.2 . . ?
C3 C14 C13 115.3(3) . . ?
C3 C14 H24 108.5 . . ?
C13 C14 H24 108.5 . . ?
C3 C14 H25 108.5 . . ?
C13 C14 H25 108.5 . . ?
H24 C14 H25 107.5 . . ?
C15 N3 C17 109.3(3) . . ?
C15 N3 C18 125.5(3) . . ?
C17 N3 C18 125.2(3) . . ?
N4 C15 N3 107.0(3) . . ?
N4 C15 C19 126.2(3) . . ?
N3 C15 C19 125.9(3) . . ?
C15 N4 C16 110.3(3) . . ?
C15 N4 H26 124.9 . . ?
C16 N4 H26 124.9 . . ?
C17 C16 N4 107.2(3) . . ?
C17 C16 H27 126.4 . . ?
N4 C16 H27 126.4 . . ?
C16 C17 N3 106.1(3) . . ?
C16 C17 C28 129.6(3) . . ?
N3 C17 C28 123.9(3) . . ?
N3 C18 H28 109.5 . . ?
N3 C18 H29 109.5 . . ?
H28 C18 H29 109.5 . . ?
N3 C18 H30 109.5 . . ?
H28 C18 H30 109.5 . . ?
H29 C18 H30 109.5 . . ?
C15 C19 C20 109.6(3) . . ?
C15 C19 H31 109.7 . . ?
C20 C19 H31 109.7 . . ?
C15 C19 H32 109.7 . . ?
C20 C19 H32 109.7 . . ?
H31 C19 H32 108.2 . . ?
C21 C20 C19 114.4(3) . . ?
C21 C20 H33 108.7 . . ?
C19 C20 H33 108.7 . . ?
C21 C20 H34 108.7 . . ?
C19 C20 H34 108.7 . . ?
H33 C20 H34 107.6 . . ?
C22 C21 C20 115.9(3) . . ?
C22 C21 H35 108.3 . . ?
C20 C21 H35 108.3 . . ?
C22 C21 H36 108.3 . . ?
C20 C21 H36 108.3 . . ?
H35 C21 H36 107.4 . . ?
C21 C22 C23 116.4(3) . . ?
C21 C22 H37 108.2 . . ?
C23 C22 H37 108.2 . . ?
C21 C22 H38 108.2 . . ?
C23 C22 H38 108.2 . . ?
H37 C22 H38 107.3 . . ?
C24 C23 C22 115.4(3) . . ?
C24 C23 H39 108.4 . . ?
C22 C23 H39 108.4 . . ?
C24 C23 H40 108.4 . . ?
C22 C23 H40 108.4 . . ?
H39 C23 H40 107.5 . . ?
C23 C24 C25 112.7(3) . . ?
C23 C24 H41 109.0 . . ?
C25 C24 H41 109.0 . . ?
C23 C24 H42 109.0 . . ?
C25 C24 H42 109.0 . . ?
H41 C24 H42 107.8 . . ?
C26 C25 C24 116.8(3) . . ?
C26 C25 H43 108.1 . . ?
C24 C25 H43 108.1 . . ?
C26 C25 H44 108.1 . . ?
C24 C25 H44 108.1 . . ?
H43 C25 H44 107.3 . . ?
C25 C26 C27 111.9(3) . . ?
C25 C26 H45 109.2 . . ?
C27 C26 H45 109.2 . . ?
C25 C26 H46 109.2 . . ?
C27 C26 H46 109.2 . . ?
H45 C26 H46 107.9 . . ?
C28 C27 C26 117.1(3) . . ?
C28 C27 H47 108.0 . . ?
C26 C27 H47 108.0 . . ?
C28 C27 H48 108.0 . . ?
C26 C27 H48 108.0 . . ?
H47 C27 H48 107.3 . . ?
C17 C28 C27 114.9(3) . . ?
C17 C28 H49 108.5 . . ?
C27 C28 H49 108.5 . . ?
C17 C28 H50 108.5 . . ?
C27 C28 H50 108.5 . . ?
H49 C28 H50 107.5 . . ?
C29 N5 C31 109.1(3) . . ?
C29 N5 C32 125.3(3) . . ?
C31 N5 C32 125.2(3) . . ?
N6 C29 N5 107.5(3) . . ?
N6 C29 C33 125.0(3) . . ?
N5 C29 C33 127.3(3) . . ?
C29 N6 C30 109.8(3) . . ?
C29 N6 H51 125.1 . . ?
C30 N6 H51 125.1 . . ?
C31 C30 N6 107.2(3) . . ?
C31 C30 H52 126.4 . . ?
N6 C30 H52 126.4 . . ?
C30 C31 N5 106.4(3) . . ?
C30 C31 C42 129.5(3) . . ?
N5 C31 C42 124.1(3) . . ?
N5 C32 H53 109.5 . . ?
N5 C32 H54 109.5 . . ?
H53 C32 H54 109.5 . . ?
N5 C32 H55 109.5 . . ?
H53 C32 H55 109.5 . . ?
H54 C32 H55 109.5 . . ?
C29 C33 C34 112.4(3) . . ?
C29 C33 H56 109.1 . . ?
C34 C33 H56 109.1 . . ?
C29 C33 H57 109.1 . . ?
C34 C33 H57 109.1 . . ?
H56 C33 H57 107.9 . . ?
C33 C34 C35 115.2(3) . . ?
C33 C34 H58 108.5 . . ?
C35 C34 H58 108.5 . . ?
C33 C34 H59 108.5 . . ?
C35 C34 H59 108.5 . . ?
H58 C34 H59 107.5 . . ?
C34 C35 C36 114.0(3) . . ?
C34 C35 H60 108.8 . . ?
C36 C35 H60 108.8 . . ?
C34 C35 H61 108.8 . . ?
C36 C35 H61 108.8 . . ?
H60 C35 H61 107.7 . . ?
C37 C36 C35 113.9(3) . . ?
C37 C36 H62 108.8 . . ?
C35 C36 H62 108.8 . . ?
C37 C36 H63 108.8 . . ?
C35 C36 H63 108.8 . . ?
H62 C36 H63 107.7 . . ?
C36 C37 C38 114.4(3) . . ?
C36 C37 H64 108.7 . . ?
C38 C37 H64 108.7 . . ?
C36 C37 H65 108.7 . . ?
C38 C37 H65 108.7 . . ?
H64 C37 H65 107.6 . . ?
C37 C38 C39 113.2(3) . . ?
C37 C38 H66 108.9 . . ?
C39 C38 H66 108.9 . . ?
C37 C38 H67 108.9 . . ?
C39 C38 H67 108.9 . . ?
H66 C38 H67 107.8 . . ?
C40 C39 C38 114.7(3) . . ?
C40 C39 H68 108.6 . . ?
C38 C39 H68 108.6 . . ?
C40 C39 H69 108.6 . . ?
C38 C39 H69 108.6 . . ?
H68 C39 H69 107.6 . . ?
C39 C40 C41 117.6(3) . . ?
C39 C40 H70 107.9 . . ?
C41 C40 H70 107.9 . . ?
C39 C40 H71 107.9 . . ?
C41 C40 H71 107.9 . . ?
H70 C40 H71 107.2 . . ?
C40 C41 C42 116.5(3) . . ?
C40 C41 H72 108.2 . . ?
C42 C41 H72 108.2 . . ?
C40 C41 H73 108.2 . . ?
C42 C41 H73 108.2 . . ?
H72 C41 H73 107.3 . . ?
C31 C42 C41 116.0(3) . . ?
C31 C42 H74 108.3 . . ?
C41 C42 H74 108.3 . . ?
C31 C42 H75 108.3 . . ?
C41 C42 H75 108.3 . . ?
H74 C42 H75 107.4 . . ?
C43 N7 C45 109.2(3) . . ?
C43 N7 C46 125.4(3) . . ?
C45 N7 C46 125.4(3) . . ?
N8 C43 N7 107.1(3) . . ?
N8 C43 C47 125.7(3) . . ?
N7 C43 C47 126.1(3) . . ?
C43 N8 C44 110.1(3) . . ?
C43 N8 H76 125.0 . . ?
C44 N8 H76 125.0 . . ?
C45 C44 N8 106.8(3) . . ?
C45 C44 H77 126.6 . . ?
N8 C44 H77 126.6 . . ?
C44 C45 N7 106.7(3) . . ?
C44 C45 C56 129.4(3) . . ?
N7 C45 C56 123.7(3) . . ?
N7 C46 H78 109.5 . . ?
N7 C46 H79 109.5 . . ?
H78 C46 H79 109.5 . . ?
N7 C46 H80 109.5 . . ?
H78 C46 H80 109.5 . . ?
H79 C46 H80 109.5 . . ?
C43 C47 C48 108.8(2) . . ?
C43 C47 H81 109.9 . . ?
C48 C47 H81 109.9 . . ?
C43 C47 H82 109.9 . . ?
C48 C47 H82 109.9 . . ?
H81 C47 H82 108.3 . . ?
C49 C48 C47 113.1(3) . . ?
C49 C48 H83 109.0 . . ?
C47 C48 H83 109.0 . . ?
C49 C48 H84 109.0 . . ?
C47 C48 H84 109.0 . . ?
H83 C48 H84 107.8 . . ?
C50 C49 C48 114.9(3) . . ?
C50 C49 H85 108.5 . . ?
C48 C49 H85 108.5 . . ?
C50 C49 H86 108.5 . . ?
C48 C49 H86 108.5 . . ?
H85 C49 H86 107.5 . . ?
C49 C50 C51 117.2(3) . . ?
C49 C50 H87 108.0 . . ?
C51 C50 H87 108.0 . . ?
C49 C50 H88 108.0 . . ?
C51 C50 H88 108.0 . . ?
H87 C50 H88 107.3 . . ?
C50 C51 C52 115.5(3) . . ?
C50 C51 H89 108.4 . . ?
C52 C51 H89 108.4 . . ?
C50 C51 H90 108.4 . . ?
C52 C51 H90 108.4 . . ?
H89 C51 H90 107.5 . . ?
C53 C52 C51 111.9(3) . . ?
C53 C52 H91 109.2 . . ?
C51 C52 H91 109.2 . . ?
C53 C52 H92 109.2 . . ?
C51 C52 H92 109.2 . . ?
H91 C52 H92 107.9 . . ?
C52 C53 C54 116.6(3) . . ?
C52 C53 H93 108.1 . . ?
C54 C53 H93 108.1 . . ?
C52 C53 H94 108.1 . . ?
C54 C53 H94 108.1 . . ?
H93 C53 H94 107.3 . . ?
C53 C54 C55 111.9(3) . . ?
C53 C54 H95 109.2 . . ?
C55 C54 H95 109.2 . . ?
C53 C54 H96 109.2 . . ?
C55 C54 H96 109.2 . . ?
H95 C54 H96 107.9 . . ?
C56 C55 C54 117.1(3) . . ?
C56 C55 H97 108.0 . . ?
C54 C55 H97 108.0 . . ?
C56 C55 H98 108.0 . . ?
C54 C55 H98 108.0 . . ?
H97 C55 H98 107.3 . . ?
C45 C56 C55 114.7(2) . . ?
C45 C56 H99 108.6 . . ?
C55 C56 H99 108.6 . . ?
C45 C56 H100 108.6 . . ?
C55 C56 H100 108.6 . . ?
H99 C56 H100 107.6 . . ?
O1 C57 C58 127.5(3) . . ?
O1 C57 C62 125.6(4) . . ?
C58 C57 C62 106.8(3) . . ?
C57 C58 C64 114.4(3) . . ?
C57 C58 C63 99.2(3) . . ?
C64 C58 C63 116.9(3) . . ?
C57 C58 C59 103.3(3) . . ?
C64 C58 C59 119.0(3) . . ?
C63 C58 C59 101.2(3) . . ?
C60 C59 C58 105.0(3) . . ?
C60 C59 H101 110.7 . . ?
C58 C59 H101 110.7 . . ?
C60 C59 H102 110.7 . . ?
C58 C59 H102 110.7 . . ?
H101 C59 H102 108.8 . . ?
C61 C60 C59 101.7(3) . . ?
C61 C60 H103 111.4 . . ?
C59 C60 H103 111.4 . . ?
C61 C60 H104 111.4 . . ?
C59 C60 H104 111.4 . . ?
H103 C60 H104 109.3 . . ?
C63 C61 C60 103.8(3) . . ?
C63 C61 C62 103.4(3) . . ?
C60 C61 C62 104.6(4) . . ?
C63 C61 H105 114.5 . . ?
C60 C61 H105 114.5 . . ?
C62 C61 H105 114.5 . . ?
C57 C62 C61 101.7(3) . . ?
C57 C62 H106 111.4 . . ?
C61 C62 H106 111.4 . . ?
C57 C62 H107 111.4 . . ?
C61 C62 H107 111.4 . . ?
H106 C62 H107 109.3 . . ?
C61 C63 C65 114.1(3) . . ?
C61 C63 C66 114.3(3) . . ?
C65 C63 C66 108.5(4) . . ?
C61 C63 C58 94.9(3) . . ?
C65 C63 C58 111.6(3) . . ?
C66 C63 C58 113.1(3) . . ?
C58 C64 S1 116.7(2) . . ?
C58 C64 H108 108.1 . . ?
S1 C64 H108 108.1 . . ?
C58 C64 H109 108.1 . . ?
S1 C64 H109 108.1 . . ?
H108 C64 H109 107.3 . . ?
C63 C65 H110 109.5 . . ?
C63 C65 H111 109.5 . . ?
H110 C65 H111 109.5 . . ?
C63 C65 H112 109.5 . . ?
H110 C65 H112 109.5 . . ?
H111 C65 H112 109.5 . . ?
C63 C66 H113 109.5 . . ?
C63 C66 H114 109.5 . . ?
H113 C66 H114 109.5 . . ?
C63 C66 H115 109.5 . . ?
H113 C66 H115 109.5 . . ?
H114 C66 H115 109.5 . . ?
O3 S1 O2 114.08(16) . . ?
O3 S1 O4 112.71(15) . . ?
O2 S1 O4 112.43(16) . . ?
O3 S1 C64 105.03(16) . . ?
O2 S1 C64 106.08(16) . . ?
O4 S1 C64 105.60(15) . . ?
O5 C67 C72 126.8(3) . . ?
O5 C67 C68 125.4(3) . . ?
C72 C67 C68 107.8(3) . . ?
C74 C68 C67 109.4(3) . . ?
C74 C68 C69 116.2(3) . . ?
C67 C68 C69 102.0(3) . . ?
C74 C68 C73 123.8(3) . . ?
C67 C68 C73 99.9(3) . . ?
C69 C68 C73 102.4(3) . . ?
C68 C69 C70 104.0(3) . . ?
C68 C69 H116 110.9 . . ?
C70 C69 H116 110.9 . . ?
C68 C69 H117 110.9 . . ?
C70 C69 H117 110.9 . . ?
H116 C69 H117 109.0 . . ?
C71 C70 C69 102.6(3) . . ?
C71 C70 H118 111.2 . . ?
C69 C70 H118 111.2 . . ?
C71 C70 H119 111.2 . . ?
C69 C70 H119 111.2 . . ?
H118 C70 H119 109.2 . . ?
C70 C71 C72 105.2(3) . . ?
C70 C71 C73 102.9(3) . . ?
C72 C71 C73 103.7(3) . . ?
C70 C71 H120 114.6 . . ?
C72 C71 H120 114.6 . . ?
C73 C71 H120 114.6 . . ?
C67 C72 C71 101.2(3) . . ?
C67 C72 H121 111.5 . . ?
C71 C72 H121 111.5 . . ?
C67 C72 H122 111.5 . . ?
C71 C72 H122 111.5 . . ?
H121 C72 H122 109.3 . . ?
C75 C73 C76 107.7(3) . . ?
C75 C73 C71 114.0(3) . . ?
C76 C73 C71 112.2(3) . . ?
C75 C73 C68 112.3(3) . . ?
C76 C73 C68 116.2(3) . . ?
C71 C73 C68 94.1(3) . . ?
C68 C74 S2 120.3(2) . . ?
C68 C74 H123 107.2 . . ?
S2 C74 H123 107.2 . . ?
C68 C74 H124 107.2 . . ?
S2 C74 H124 107.2 . . ?
H123 C74 H124 106.9 . . ?
C73 C75 H125 109.5 . . ?
C73 C75 H126 109.5 . . ?
H125 C75 H126 109.5 . . ?
C73 C75 H127 109.5 . . ?
H125 C75 H127 109.5 . . ?
H126 C75 H127 109.5 . . ?
C73 C76 H128 109.5 . . ?
C73 C76 H129 109.5 . . ?
H128 C76 H129 109.5 . . ?
C73 C76 H130 109.5 . . ?
H128 C76 H130 109.5 . . ?
H129 C76 H130 109.5 . . ?
O6 S2 O7 114.29(15) . . ?
O6 S2 O8 112.00(15) . . ?
O7 S2 O8 111.91(14) . . ?
O6 S2 C74 107.40(14) . . ?
O7 S2 C74 106.87(15) . . ?
O8 S2 C74 103.55(14) . . ?
O9 C77 C82 126.3(3) . . ?
O9 C77 C78 127.0(3) . . ?
C82 C77 C78 106.7(3) . . ?
C84 C78 C77 112.7(3) . . ?
C84 C78 C83 117.4(3) . . ?
C77 C78 C83 101.3(2) . . ?
C84 C78 C79 119.4(3) . . ?
C77 C78 C79 101.2(3) . . ?
C83 C78 C79 102.2(2) . . ?
C80 C79 C78 104.1(3) . . ?
C80 C79 H131 110.9 . . ?
C78 C79 H131 110.9 . . ?
C80 C79 H132 110.9 . . ?
C78 C79 H132 110.9 . . ?
H131 C79 H132 108.9 . . ?
C81 C80 C79 102.9(3) . . ?
C81 C80 H133 111.2 . . ?
C79 C80 H133 111.2 . . ?
C81 C80 H134 111.2 . . ?
C79 C80 H134 111.2 . . ?
H133 C80 H134 109.1 . . ?
C82 C81 C80 106.4(3) . . ?
C82 C81 C83 102.5(3) . . ?
C80 C81 C83 102.5(3) . . ?
C82 C81 H135 114.6 . . ?
C80 C81 H135 114.6 . . ?
C83 C81 H135 114.6 . . ?
C77 C82 C81 102.2(3) . . ?
C77 C82 H136 111.3 . . ?
C81 C82 H136 111.3 . . ?
C77 C82 H137 111.3 . . ?
C81 C82 H137 111.3 . . ?
H136 C82 H137 109.2 . . ?
C85 C83 C86 108.4(3) . . ?
C85 C83 C78 113.7(3) . . ?
C86 C83 C78 113.3(3) . . ?
C85 C83 C81 113.3(3) . . ?
C86 C83 C81 113.9(3) . . ?
C78 C83 C81 93.9(3) . . ?
C78 C84 S3 118.8(2) . . ?
C78 C84 H138 107.6 . . ?
S3 C84 H138 107.6 . . ?
C78 C84 H139 107.6 . . ?
S3 C84 H139 107.6 . . ?
H138 C84 H139 107.0 . . ?
O11 S3 O10 114.49(15) . . ?
O11 S3 O12 111.65(15) . . ?
O10 S3 O12 112.14(16) . . ?
O11 S3 C84 106.00(15) . . ?
O10 S3 C84 107.08(14) . . ?
O12 S3 C84 104.68(14) . . ?
C83 C85 H140 109.5 . . ?
C83 C85 H141 109.5 . . ?
H140 C85 H141 109.5 . . ?
C83 C85 H142 109.5 . . ?
H140 C85 H142 109.5 . . ?
H141 C85 H142 109.5 . . ?
C83 C86 H143 109.5 . . ?
C83 C86 H144 109.5 . . ?
H143 C86 H144 109.5 . . ?
C83 C86 H145 109.5 . . ?
H143 C86 H145 109.5 . . ?
H144 C86 H145 109.5 . . ?
O13 C87 C92 130.9(5) . . ?
O13 C87 C88 121.9(4) . . ?
C92 C87 C88 106.5(4) . . ?
C94 C88 C93 127.7(4) . . ?
C94 C88 C89 111.1(3) . . ?
C93 C88 C89 105.3(3) . . ?
C94 C88 C87 114.3(4) . . ?
C93 C88 C87 95.2(3) . . ?
C89 C88 C87 98.6(3) . . ?
C88 C89 C90 103.9(3) . . ?
C88 C89 H146 111.0 . . ?
C90 C89 H146 111.0 . . ?
C88 C89 H147 111.0 . . ?
C90 C89 H147 111.0 . . ?
H146 C89 H147 109.0 . . ?
C91 C90 C89 104.0(3) . . ?
C91 C90 H148 111.0 . . ?
C89 C90 H148 111.0 . . ?
C91 C90 H149 111.0 . . ?
C89 C90 H149 111.0 . . ?
H148 C90 H149 109.0 . . ?
C90 C91 C93 107.4(3) . . ?
C90 C91 C92 103.4(4) . . ?
C93 C91 C92 97.8(3) . . ?
C90 C91 H150 115.4 . . ?
C93 C91 H150 115.4 . . ?
C92 C91 H150 115.4 . . ?
C87 C92 C91 102.6(4) . . ?
C87 C92 H151 111.3 . . ?
C91 C92 H151 111.3 . . ?
C87 C92 H152 111.3 . . ?
C91 C92 H152 111.3 . . ?
H151 C92 H152 109.2 . . ?
C95 C93 C91 113.3(3) . . ?
C95 C93 C88 117.2(3) . . ?
C91 C93 C88 97.2(3) . . ?
C95 C93 C96 112.4(5) . . ?
C91 C93 C96 109.6(4) . . ?
C88 C93 C96 105.9(4) . . ?
C88 C94 S4 120.4(2) . . ?
C88 C94 H153 107.2 . . ?
S4 C94 H153 107.2 . . ?
C88 C94 H154 107.2 . . ?
S4 C94 H154 107.2 . . ?
H153 C94 H154 106.9 . . ?
C93 C95 H155 109.5 . . ?
C93 C95 H156 109.5 . . ?
H155 C95 H156 109.5 . . ?
C93 C95 H157 109.5 . . ?
H155 C95 H157 109.5 . . ?
H156 C95 H157 109.5 . . ?
C93 C96 H158 109.5 . . ?
C93 C96 H159 109.5 . . ?
H158 C96 H159 109.5 . . ?
C93 C96 H160 109.5 . . ?
H158 C96 H160 109.5 . . ?
H159 C96 H160 109.5 . . ?
O16 S4 O14 114.41(14) . . ?
O16 S4 O15 112.62(13) . . ?
O14 S4 O15 111.31(14) . . ?
O16 S4 C94 107.50(15) . . ?
O14 S4 C94 107.07(15) . . ?
O15 S4 C94 103.06(13) . . ?

loop_
_geom_bond_atom_site_label_1
_geom_bond_atom_site_label_2
_geom_bond_distance
_geom_bond_site_symmetry_2
_geom_bond_publ_flag
N1 C1 1.347(4) . ?
N1 C3 1.397(4) . ?
N1 C4 1.484(4) . ?
C1 N2 1.344(4) . ?
C1 C5 1.486(5) . ?
N2 C2 1.374(4) . ?
N2 H1 0.8800 . ?
C2 C3 1.364(5) . ?
C2 H2 0.9500 . ?
C3 C14 1.486(5) . ?
C4 H3 0.9800 . ?
C4 H4 0.9800 . ?
C4 H5 0.9800 . ?
C5 C6 1.544(6) . ?
C5 H6 0.9900 . ?
C5 H7 0.9900 . ?
C6 C7 1.549(6) . ?
C6 H8 0.9900 . ?
C6 H9 0.9900 . ?
C7 C8 1.549(6) . ?
C7 H10 0.9900 . ?
C7 H11 0.9900 . ?
C8 C9 1.507(7) . ?
C8 H12 0.9900 . ?
C8 H13 0.9900 . ?
C9 C10 1.504(6) . ?
C9 H14 0.9900 . ?
C9 H15 0.9900 . ?
C10 C11 1.555(6) . ?
C10 H16 0.9900 . ?
C10 H17 0.9900 . ?
C11 C12 1.504(7) . ?
C11 H18 0.9900 . ?
C11 H19 0.9900 . ?
C12 C13 1.530(6) . ?
C12 H20 0.9900 . ?
C12 H21 0.9900 . ?
C13 C14 1.531(6) . ?
C13 H22 0.9900 . ?
C13 H23 0.9900 . ?
C14 H24 0.9900 . ?
C14 H25 0.9900 . ?
N3 C15 1.351(4) . ?
N3 C17 1.390(4) . ?
N3 C18 1.467(4) . ?
C15 N4 1.326(4) . ?
C15 C19 1.488(4) . ?
N4 C16 1.375(4) . ?
N4 H26 0.8800 . ?
C16 C17 1.358(5) . ?
C16 H27 0.9500 . ?
C17 C28 1.494(5) . ?
C18 H28 0.9800 . ?
C18 H29 0.9800 . ?
C18 H30 0.9800 . ?
C19 C20 1.553(5) . ?
C19 H31 0.9900 . ?
C19 H32 0.9900 . ?
C20 C21 1.517(5) . ?
C20 H33 0.9900 . ?
C20 H34 0.9900 . ?
C21 C22 1.518(5) . ?
C21 H35 0.9900 . ?
C21 H36 0.9900 . ?
C22 C23 1.550(6) . ?
C22 H37 0.9900 . ?
C22 H38 0.9900 . ?
C23 C24 1.528(5) . ?
C23 H39 0.9900 . ?
C23 H40 0.9900 . ?
C24 C25 1.539(5) . ?
C24 H41 0.9900 . ?
C24 H42 0.9900 . ?
C25 C26 1.523(5) . ?
C25 H43 0.9900 . ?
C25 H44 0.9900 . ?
C26 C27 1.554(5) . ?
C26 H45 0.9900 . ?
C26 H46 0.9900 . ?
C27 C28 1.541(5) . ?
C27 H47 0.9900 . ?
C27 H48 0.9900 . ?
C28 H49 0.9900 . ?
C28 H50 0.9900 . ?
N5 C29 1.346(4) . ?
N5 C31 1.384(4) . ?
N5 C32 1.474(4) . ?
C29 N6 1.326(4) . ?
C29 C33 1.493(5) . ?
N6 C30 1.373(4) . ?
N6 H51 0.8800 . ?
C30 C31 1.360(5) . ?
C30 H52 0.9500 . ?
C31 C42 1.496(5) . ?
C32 H53 0.9800 . ?
C32 H54 0.9800 . ?
C32 H55 0.9800 . ?
C33 C34 1.526(5) . ?
C33 H56 0.9900 . ?
C33 H57 0.9900 . ?
C34 C35 1.532(6) . ?
C34 H58 0.9900 . ?
C34 H59 0.9900 . ?
C35 C36 1.540(6) . ?
C35 H60 0.9900 . ?
C35 H61 0.9900 . ?
C36 C37 1.522(6) . ?
C36 H62 0.9900 . ?
C36 H63 0.9900 . ?
C37 C38 1.526(6) . ?
C37 H64 0.9900 . ?
C37 H65 0.9900 . ?
C38 C39 1.539(6) . ?
C38 H66 0.9900 . ?
C38 H67 0.9900 . ?
C39 C40 1.523(6) . ?
C39 H68 0.9900 . ?
C39 H69 0.9900 . ?
C40 C41 1.541(5) . ?
C40 H70 0.9900 . ?
C40 H71 0.9900 . ?
C41 C42 1.542(5) . ?
C41 H72 0.9900 . ?
C41 H73 0.9900 . ?
C42 H74 0.9900 . ?
C42 H75 0.9900 . ?
N7 C43 1.348(4) . ?
N7 C45 1.397(4) . ?
N7 C46 1.470(4) . ?
C43 N8 1.329(4) . ?
C43 C47 1.495(4) . ?
N8 C44 1.391(4) . ?
N8 H76 0.8800 . ?
C44 C45 1.348(5) . ?
C44 H77 0.9500 . ?
C45 C56 1.507(4) . ?
C46 H78 0.9800 . ?
C46 H79 0.9800 . ?
C46 H80 0.9800 . ?
C47 C48 1.542(5) . ?
C47 H81 0.9900 . ?
C47 H82 0.9900 . ?
C48 C49 1.538(5) . ?
C48 H83 0.9900 . ?
C48 H84 0.9900 . ?
C49 C50 1.525(5) . ?
C49 H85 0.9900 . ?
C49 H86 0.9900 . ?
C50 C51 1.536(5) . ?
C50 H87 0.9900 . ?
C50 H88 0.9900 . ?
C51 C52 1.556(4) . ?
C51 H89 0.9900 . ?
C51 H90 0.9900 . ?
C52 C53 1.529(5) . ?
C52 H91 0.9900 . ?
C52 H92 0.9900 . ?
C53 C54 1.536(4) . ?
C53 H93 0.9900 . ?
C53 H94 0.9900 . ?
C54 C55 1.554(5) . ?
C54 H95 0.9900 . ?
C54 H96 0.9900 . ?
C55 C56 1.536(5) . ?
C55 H97 0.9900 . ?
C55 H98 0.9900 . ?
C56 H99 0.9900 . ?
C56 H100 0.9900 . ?
C57 O1 1.217(4) . ?
C57 C58 1.515(5) . ?
C57 C62 1.524(5) . ?
C58 C64 1.529(5) . ?
C58 C63 1.567(5) . ?
C58 C59 1.570(5) . ?
C59 C60 1.557(5) . ?
C59 H101 0.9900 . ?
C59 H102 0.9900 . ?
C60 C61 1.537(6) . ?
C60 H103 0.9900 . ?
C60 H104 0.9900 . ?
C61 C63 1.526(6) . ?
C61 C62 1.543(6) . ?
C61 H105 1.0000 . ?
C62 H106 0.9900 . ?
C62 H107 0.9900 . ?
C63 C65 1.534(5) . ?
C63 C66 1.541(6) . ?
C64 S1 1.787(3) . ?
C64 H108 0.9900 . ?
C64 H109 0.9900 . ?
C65 H110 0.9800 . ?
C65 H111 0.9800 . ?
C65 H112 0.9800 . ?
C66 H113 0.9800 . ?
C66 H114 0.9800 . ?
C66 H115 0.9800 . ?
S1 O3 1.457(3) . ?
S1 O2 1.457(3) . ?
S1 O4 1.469(3) . ?
C67 O5 1.220(5) . ?
C67 C72 1.511(6) . ?
C67 C68 1.533(4) . ?
C68 C74 1.524(5) . ?
C68 C69 1.557(5) . ?
C68 C73 1.560(5) . ?
C69 C70 1.566(5) . ?
C69 H116 0.9900 . ?
C69 H117 0.9900 . ?
C70 C71 1.536(6) . ?
C70 H118 0.9900 . ?
C70 H119 0.9900 . ?
C71 C72 1.543(5) . ?
C71 C73 1.555(5) . ?
C71 H120 1.0000 . ?
C72 H121 0.9900 . ?
C72 H122 0.9900 . ?
C73 C75 1.527(6) . ?
C73 C76 1.544(5) . ?
C74 S2 1.801(3) . ?
C74 H123 0.9900 . ?
C74 H124 0.9900 . ?
C75 H125 0.9800 . ?
C75 H126 0.9800 . ?
C75 H127 0.9800 . ?
C76 H128 0.9800 . ?
C76 H129 0.9800 . ?
C76 H130 0.9800 . ?
S2 O6 1.445(2) . ?
S2 O7 1.452(2) . ?
S2 O8 1.477(2) . ?
C77 O9 1.215(4) . ?
C77 C82 1.519(5) . ?
C77 C78 1.532(4) . ?
C78 C84 1.531(4) . ?
C78 C83 1.555(5) . ?
C78 C79 1.575(5) . ?
C79 C80 1.552(5) . ?
C79 H131 0.9900 . ?
C79 H132 0.9900 . ?
C80 C81 1.550(5) . ?
C80 H133 0.9900 . ?
C80 H134 0.9900 . ?
C81 C82 1.528(5) . ?
C81 C83 1.570(5) . ?
C81 H135 1.0000 . ?
C82 H136 0.9900 . ?
C82 H137 0.9900 . ?
C83 C85 1.524(5) . ?
C83 C86 1.540(5) . ?
C84 S3 1.785(3) . ?
C84 H138 0.9900 . ?
C84 H139 0.9900 . ?
S3 O11 1.449(3) . ?
S3 O10 1.467(2) . ?
S3 O12 1.472(3) . ?
C85 H140 0.9800 . ?
C85 H141 0.9800 . ?
C85 H142 0.9800 . ?
C86 H143 0.9800 . ?
C86 H144 0.9800 . ?
C86 H145 0.9800 . ?
C87 O13 1.239(6) . ?
C87 C92 1.459(6) . ?
C87 C88 1.661(7) . ?
C88 C94 1.521(4) . ?
C88 C93 1.525(5) . ?
C88 C89 1.545(5) . ?
C89 C90 1.549(5) . ?
C89 H146 0.9900 . ?
C89 H147 0.9900 . ?
C90 C91 1.503(6) . ?
C90 H148 0.9900 . ?
C90 H149 0.9900 . ?
C91 C93 1.520(6) . ?
C91 C92 1.605(7) . ?
C91 H150 1.0000 . ?
C92 H151 0.9900 . ?
C92 H152 0.9900 . ?
C93 C95 1.519(5) . ?
C93 C96 1.555(7) . ?
C94 S4 1.781(3) . ?
C94 H153 0.9900 . ?
C94 H154 0.9900 . ?
C95 H155 0.9800 . ?
C95 H156 0.9800 . ?
C95 H157 0.9800 . ?
C96 H158 0.9800 . ?
C96 H159 0.9800 . ?
C96 H160 0.9800 . ?
S4 O16 1.447(2) . ?
S4 O14 1.452(2) . ?
S4 O15 1.486(2) . ?

loop_
_geom_torsion_atom_site_label_1
_geom_torsion_atom_site_label_2
_geom_torsion_atom_site_label_3
_geom_torsion_atom_site_label_4
_geom_torsion
_geom_torsion_site_symmetry_1
_geom_torsion_site_symmetry_2
_geom_torsion_site_symmetry_3
_geom_torsion_site_symmetry_4
_geom_torsion_publ_flag
C3 N1 C1 N2 -1.5(3) . . . . ?
C4 N1 C1 N2 170.8(3) . . . . ?
C3 N1 C1 C5 175.1(3) . . . . ?
C4 N1 C1 C5 -12.5(5) . . . . ?
N1 C1 N2 C2 1.1(4) . . . . ?
C5 C1 N2 C2 -175.7(3) . . . . ?
C1 N2 C2 C3 -0.3(4) . . . . ?
N2 C2 C3 N1 -0.7(4) . . . . ?
N2 C2 C3 C14 177.5(4) . . . . ?
C1 N1 C3 C2 1.4(4) . . . . ?
C4 N1 C3 C2 -171.0(3) . . . . ?
C1 N1 C3 C14 -176.9(3) . . . . ?
C4 N1 C3 C14 10.7(5) . . . . ?
N2 C1 C5 C6 73.1(4) . . . . ?
N1 C1 C5 C6 -103.0(4) . . . . ?
C1 C5 C6 C7 56.5(4) . . . . ?
C5 C6 C7 C8 -104.3(4) . . . . ?
C6 C7 C8 C9 168.2(4) . . . . ?
C7 C8 C9 C10 -76.2(5) . . . . ?
C8 C9 C10 C11 -75.1(5) . . . . ?
C9 C10 C11 C12 179.5(4) . . . . ?
C10 C11 C12 C13 -61.0(6) . . . . ?
C11 C12 C13 C14 -74.0(5) . . . . ?
C2 C3 C14 C13 -113.8(4) . . . . ?
N1 C3 C14 C13 64.0(4) . . . . ?
C12 C13 C14 C3 70.0(4) . . . . ?
C17 N3 C15 N4 -3.0(3) . . . . ?
C18 N3 C15 N4 176.9(3) . . . . ?
C17 N3 C15 C19 166.2(3) . . . . ?
C18 N3 C15 C19 -13.8(5) . . . . ?
N3 C15 N4 C16 2.2(3) . . . . ?
C19 C15 N4 C16 -167.1(3) . . . . ?
C15 N4 C16 C17 -0.5(3) . . . . ?
N4 C16 C17 N3 -1.3(3) . . . . ?
N4 C16 C17 C28 171.9(3) . . . . ?
C15 N3 C17 C16 2.7(3) . . . . ?
C18 N3 C17 C16 -177.2(3) . . . . ?
C15 N3 C17 C28 -171.0(3) . . . . ?
C18 N3 C17 C28 9.0(5) . . . . ?
N4 C15 C19 C20 98.6(4) . . . . ?
N3 C15 C19 C20 -68.6(4) . . . . ?
C15 C19 C20 C21 -62.6(4) . . . . ?
C19 C20 C21 C22 176.1(3) . . . . ?
C20 C21 C22 C23 -70.9(4) . . . . ?
C21 C22 C23 C24 -54.6(5) . . . . ?
C22 C23 C24 C25 96.7(4) . . . . ?
C23 C24 C25 C26 -176.3(3) . . . . ?
C24 C25 C26 C27 -175.2(3) . . . . ?
C25 C26 C27 C28 -93.4(4) . . . . ?
C16 C17 C28 C27 -105.3(4) . . . . ?
N3 C17 C28 C27 66.8(4) . . . . ?
C26 C27 C28 C17 39.1(4) . . . . ?
C31 N5 C29 N6 -1.4(3) . . . . ?
C32 N5 C29 N6 171.2(3) . . . . ?
C31 N5 C29 C33 174.3(3) . . . . ?
C32 N5 C29 C33 -13.2(5) . . . . ?
N5 C29 N6 C30 1.2(3) . . . . ?
C33 C29 N6 C30 -174.6(3) . . . . ?
C29 N6 C30 C31 -0.6(4) . . . . ?
N6 C30 C31 N5 -0.2(3) . . . . ?
N6 C30 C31 C42 178.7(3) . . . . ?
C29 N5 C31 C30 1.0(3) . . . . ?
C32 N5 C31 C30 -171.5(3) . . . . ?
C29 N5 C31 C42 -178.0(3) . . . . ?
C32 N5 C31 C42 9.5(5) . . . . ?
N6 C29 C33 C34 70.9(4) . . . . ?
N5 C29 C33 C34 -104.0(4) . . . . ?
C29 C33 C34 C35 54.0(4) . . . . ?
C33 C34 C35 C36 -100.5(4) . . . . ?
C34 C35 C36 C37 169.3(3) . . . . ?
C35 C36 C37 C38 -79.2(4) . . . . ?
C36 C37 C38 C39 -75.3(4) . . . . ?
C37 C38 C39 C40 -179.9(3) . . . . ?
C38 C39 C40 C41 -60.9(5) . . . . ?
C39 C40 C41 C42 -71.9(5) . . . . ?
C30 C31 C42 C41 -114.9(4) . . . . ?
N5 C31 C42 C41 63.9(4) . . . . ?
C40 C41 C42 C31 71.5(4) . . . . ?
C45 N7 C43 N8 -3.0(4) . . . . ?
C46 N7 C43 N8 178.3(3) . . . . ?
C45 N7 C43 C47 165.0(3) . . . . ?
C46 N7 C43 C47 -13.7(5) . . . . ?
N7 C43 N8 C44 2.2(4) . . . . ?
C47 C43 N8 C44 -165.8(3) . . . . ?
C43 N8 C44 C45 -0.6(4) . . . . ?
N8 C44 C45 N7 -1.2(4) . . . . ?
N8 C44 C45 C56 173.6(3) . . . . ?
C43 N7 C45 C44 2.6(4) . . . . ?
C46 N7 C45 C44 -178.7(3) . . . . ?
C43 N7 C45 C56 -172.6(3) . . . . ?
C46 N7 C45 C56 6.1(5) . . . . ?
N8 C43 C47 C48 96.4(4) . . . . ?
N7 C43 C47 C48 -69.4(4) . . . . ?
C43 C47 C48 C49 -64.8(3) . . . . ?
C47 C48 C49 C50 174.9(2) . . . . ?
C48 C49 C50 C51 -67.5(4) . . . . ?
C49 C50 C51 C52 -56.0(4) . . . . ?
C50 C51 C52 C53 99.0(3) . . . . ?
C51 C52 C53 C54 -179.5(3) . . . . ?
C52 C53 C54 C55 -178.1(3) . . . . ?
C53 C54 C55 C56 -90.5(3) . . . . ?
C44 C45 C56 C55 -104.9(4) . . . . ?
N7 C45 C56 C55 69.1(4) . . . . ?
C54 C55 C56 C45 39.9(4) . . . . ?
O1 C57 C58 C64 14.1(6) . . . . ?
C62 C57 C58 C64 -162.7(3) . . . . ?
O1 C57 C58 C63 139.3(4) . . . . ?
C62 C57 C58 C63 -37.5(4) . . . . ?
O1 C57 C58 C59 -116.8(4) . . . . ?
C62 C57 C58 C59 66.4(4) . . . . ?
C57 C58 C59 C60 -72.3(4) . . . . ?
C64 C58 C59 C60 159.7(4) . . . . ?
C63 C58 C59 C60 30.1(4) . . . . ?
C58 C59 C60 C61 3.8(5) . . . . ?
C59 C60 C61 C63 -37.9(4) . . . . ?
C59 C60 C61 C62 70.2(4) . . . . ?
O1 C57 C62 C61 -172.1(4) . . . . ?
C58 C57 C62 C61 4.8(4) . . . . ?
C63 C61 C62 C57 31.2(4) . . . . ?
C60 C61 C62 C57 -77.2(4) . . . . ?
C60 C61 C63 C65 172.1(3) . . . . ?
C62 C61 C63 C65 63.1(4) . . . . ?
C60 C61 C63 C66 -62.2(4) . . . . ?
C62 C61 C63 C66 -171.2(3) . . . . ?
C60 C61 C63 C58 55.8(3) . . . . ?
C62 C61 C63 C58 -53.2(3) . . . . ?
C57 C58 C63 C61 54.4(3) . . . . ?
C64 C58 C63 C61 177.8(3) . . . . ?
C59 C58 C63 C61 -51.2(3) . . . . ?
C57 C58 C63 C65 -63.9(4) . . . . ?
C64 C58 C63 C65 59.5(4) . . . . ?
C59 C58 C63 C65 -169.5(4) . . . . ?
C57 C58 C63 C66 173.4(3) . . . . ?
C64 C58 C63 C66 -63.1(4) . . . . ?
C59 C58 C63 C66 67.8(4) . . . . ?
C57 C58 C64 S1 -104.0(3) . . . . ?
C63 C58 C64 S1 140.8(3) . . . . ?
C59 C58 C64 S1 18.7(4) . . . . ?
C58 C64 S1 O3 170.0(2) . . . . ?
C58 C64 S1 O2 -68.8(3) . . . . ?
C58 C64 S1 O4 50.7(3) . . . . ?
O5 C67 C68 C74 12.6(5) . . . . ?
C72 C67 C68 C74 -166.4(3) . . . . ?
O5 C67 C68 C69 -111.0(4) . . . . ?
C72 C67 C68 C69 70.0(4) . . . . ?
O5 C67 C68 C73 143.9(4) . . . . ?
C72 C67 C68 C73 -35.1(4) . . . . ?
C74 C68 C69 C70 169.5(3) . . . . ?
C67 C68 C69 C70 -71.6(3) . . . . ?
C73 C68 C69 C70 31.5(3) . . . . ?
C68 C69 C70 C71 3.4(4) . . . . ?
C69 C70 C71 C72 70.8(4) . . . . ?
C69 C70 C71 C73 -37.5(4) . . . . ?
O5 C67 C72 C71 -177.7(4) . . . . ?
C68 C67 C72 C71 1.3(4) . . . . ?
C70 C71 C72 C67 -74.1(4) . . . . ?
C73 C71 C72 C67 33.5(4) . . . . ?
C70 C71 C73 C75 172.2(3) . . . . ?
C72 C71 C73 C75 62.8(4) . . . . ?
C70 C71 C73 C76 -65.0(4) . . . . ?
C72 C71 C73 C76 -174.4(3) . . . . ?
C70 C71 C73 C68 55.5(3) . . . . ?
C72 C71 C73 C68 -53.9(3) . . . . ?
C74 C68 C73 C75 55.9(4) . . . . ?
C67 C68 C73 C75 -65.7(4) . . . . ?
C69 C68 C73 C75 -170.4(3) . . . . ?
C74 C68 C73 C76 -68.9(5) . . . . ?
C67 C68 C73 C76 169.6(3) . . . . ?
C69 C68 C73 C76 64.8(4) . . . . ?
C74 C68 C73 C71 173.9(3) . . . . ?
C67 C68 C73 C71 52.4(3) . . . . ?
C69 C68 C73 C71 -52.4(3) . . . . ?
C67 C68 C74 S2 173.9(2) . . . . ?
C69 C68 C74 S2 -71.3(3) . . . . ?
C73 C68 C74 S2 56.8(4) . . . . ?
C68 C74 S2 O6 43.7(3) . . . . ?
C68 C74 S2 O7 -79.3(3) . . . . ?
C68 C74 S2 O8 162.4(3) . . . . ?
O9 C77 C78 C84 24.0(5) . . . . ?
C82 C77 C78 C84 -158.2(3) . . . . ?
O9 C77 C78 C83 150.3(4) . . . . ?
C82 C77 C78 C83 -31.9(3) . . . . ?
O9 C77 C78 C79 -104.7(4) . . . . ?
C82 C77 C78 C79 73.1(3) . . . . ?
C84 C78 C79 C80 163.9(3) . . . . ?
C77 C78 C79 C80 -71.8(3) . . . . ?
C83 C78 C79 C80 32.5(3) . . . . ?
C78 C79 C80 C81 2.8(4) . . . . ?
C79 C80 C81 C82 70.4(4) . . . . ?
C79 C80 C81 C83 -36.9(4) . . . . ?
O9 C77 C82 C81 174.9(4) . . . . ?
C78 C77 C82 C81 -3.0(4) . . . . ?
C80 C81 C82 C77 -70.6(4) . . . . ?
C83 C81 C82 C77 36.7(3) . . . . ?
C84 C78 C83 C85 57.0(4) . . . . ?
C77 C78 C83 C85 -66.2(3) . . . . ?
C79 C78 C83 C85 -170.4(3) . . . . ?
C84 C78 C83 C86 -67.3(4) . . . . ?
C77 C78 C83 C86 169.5(3) . . . . ?
C79 C78 C83 C86 65.3(3) . . . . ?
C84 C78 C83 C81 174.5(3) . . . . ?
C77 C78 C83 C81 51.4(3) . . . . ?
C79 C78 C83 C81 -52.8(3) . . . . ?
C82 C81 C83 C85 63.2(4) . . . . ?
C80 C81 C83 C85 173.4(3) . . . . ?
C82 C81 C83 C86 -172.4(3) . . . . ?
C80 C81 C83 C86 -62.1(4) . . . . ?
C82 C81 C83 C78 -54.7(3) . . . . ?
C80 C81 C83 C78 55.5(3) . . . . ?
C77 C78 C84 S3 -126.8(3) . . . . ?
C83 C78 C84 S3 116.1(3) . . . . ?
C79 C78 C84 S3 -8.3(4) . . . . ?
C78 C84 S3 O11 173.4(2) . . . . ?
C78 C84 S3 O10 -64.0(3) . . . . ?
C78 C84 S3 O12 55.2(3) . . . . ?
O13 C87 C88 C94 20.9(6) . . . . ?
C92 C87 C88 C94 -167.4(4) . . . . ?
O13 C87 C88 C93 156.6(4) . . . . ?
C92 C87 C88 C93 -31.7(4) . . . . ?
O13 C87 C88 C89 -97.0(5) . . . . ?
C92 C87 C88 C89 74.7(4) . . . . ?
C94 C88 C89 C90 170.6(4) . . . . ?
C93 C88 C89 C90 28.8(5) . . . . ?
C87 C88 C89 C90 -69.1(4) . . . . ?
C88 C89 C90 C91 -0.5(5) . . . . ?
C89 C90 C91 C93 -28.3(5) . . . . ?
C89 C90 C91 C92 74.4(5) . . . . ?
O13 C87 C92 C91 165.9(5) . . . . ?
C88 C87 C92 C91 -4.8(5) . . . . ?
C90 C91 C92 C87 -70.0(4) . . . . ?
C93 C91 C92 C87 40.1(4) . . . . ?
C90 C91 C93 C95 168.7(4) . . . . ?
C92 C91 C93 C95 62.0(4) . . . . ?
C90 C91 C93 C88 44.9(5) . . . . ?
C92 C91 C93 C88 -61.8(4) . . . . ?
C90 C91 C93 C96 -64.9(5) . . . . ?
C92 C91 C93 C96 -171.6(4) . . . . ?
C94 C88 C93 C95 61.8(6) . . . . ?
C89 C88 C93 C95 -165.1(4) . . . . ?
C87 C88 C93 C95 -64.6(4) . . . . ?
C94 C88 C93 C91 -177.3(4) . . . . ?
C89 C88 C93 C91 -44.2(4) . . . . ?
C87 C88 C93 C91 56.2(3) . . . . ?
C94 C88 C93 C96 -64.5(5) . . . . ?
C89 C88 C93 C96 68.6(5) . . . . ?
C87 C88 C93 C96 169.1(3) . . . . ?
C93 C88 C94 S4 -41.7(6) . . . . ?
C89 C88 C94 S4 -172.8(3) . . . . ?
C87 C88 C94 S4 76.7(4) . . . . ?
C88 C94 S4 O16 -55.0(4) . . . . ?
C88 C94 S4 O14 68.3(3) . . . . ?
C88 C94 S4 O15 -174.2(3) . . . . ?
